data_4024529
loop_
_publ_author_name
'Andreas A. Grauer'
'Chiara Cabrele'
'Manfred Zabel'
'Burkhard K\"onig'

_publ_section_title
;
Stable Right- and Left-Handed Peptide Helices containing
C\a-Tetrasubstituted \a-Amino Acids
;
_journal_name_full 'Journal of Organic Chemistry'
_journal_page_first 3718
_journal_page_last 3726
_journal_paper_doi 10.1021/jo900222g
_journal_volume 74
_journal_year 2009
_chemical_compound_source 'see text'
_chemical_formula_moiety 'C54 H69 Br3 N6 O12'
_chemical_formula_sum 'C108 H138 Br6 N12 O24'
_chemical_formula_weight 1233.86
_chemical_name_systematic ?
_space_group_IT_number 4
_symmetry_cell_setting monoclinic
_symmetry_Int_Tables_number 4
_symmetry_space_group_name_Hall 'P 2yb'
_symmetry_space_group_name_H-M 'P 1 21 1'
_atom_sites_solution_hydrogens geom
_atom_sites_solution_primary direct
_atom_sites_solution_secondary difmap
_audit_creation_date 'Sep 30 09:36:52 2008'
_audit_creation_method 'PLATON <TABLE ACC> option'
_cell_angle_alpha 90
_cell_angle_beta 104.3050(10)
_cell_angle_gamma 90
_cell_formula_units_Z 4
_cell_length_a 14.51660(10)
_cell_length_b 28.6529(2)
_cell_length_c 15.38410(10)
_cell_measurement_reflns_used 32078
_cell_measurement_temperature 123
_cell_measurement_theta_max 66.4963
_cell_measurement_theta_min 2.9557
_cell_volume 6200.50(8)
_computing_cell_refinement
;
CrysAlis RED, Oxford Diffraction Ltd.,
Version 1.171.32.15 (release 10-01-2008 CrysAlis171 .NET)
;
_computing_data_collection
;
CrysAlis CCD, Oxford Diffraction Ltd.,
Version 1.171.32.15 (release 10-01-2008 CrysAlis171 .NET)
;
_computing_data_reduction
;
CrysAlis RED, Oxford Diffraction Ltd.,
Version 1.171.32.15 (release 10-01-2008 CrysAlis171 .NET)
;
_computing_molecular_graphics 'PLATON (Spek, 1990)'
_computing_publication_material 'PLATON (Spek, 2003)'
_computing_structure_refinement 'SHELXL-97 (Sheldrick, 1997)'
_computing_structure_solution 'SIR-97 (Altomare, 1999)'
_diffrn_ambient_temperature 123
_diffrn_detector_area_resol_mean 10.5431
_diffrn_measured_fraction_theta_full 0.982
_diffrn_measured_fraction_theta_max 0.982
_diffrn_measurement_details
;
  1 omega  -63.00  -12.00   1.0000    1.5000
omega____ theta____ kappa____ phi______ omega'___ theta'___ frames
    -       11.6137  -45.0000   30.0000    0.0000    0.0000 51

  2 omega  -13.00   39.00   1.0000    1.5000
omega____ theta____ kappa____ phi______ omega'___ theta'___ frames
    -       11.6137  -45.0000  180.0000    0.0000    0.0000 52

  3 omega  -14.00   39.00   1.0000    1.5000
omega____ theta____ kappa____ phi______ omega'___ theta'___ frames
    -       11.6137  -45.0000  270.0000    0.0000    0.0000 53

  4 omega  -16.00   35.00   1.0000    1.5000
omega____ theta____ kappa____ phi______ omega'___ theta'___ frames
    -       11.6137   45.0000  300.0000    0.0000    0.0000 51

  5 omega   28.00   64.00   1.0000    1.5000
omega____ theta____ kappa____ phi______ omega'___ theta'___ frames
    -       11.6137 -117.0000   72.0000    0.0000    0.0000 36

  6 omega   20.00   58.00   1.0000    1.5000
omega____ theta____ kappa____ phi______ omega'___ theta'___ frames
    -       11.6137 -161.0000  228.0000    0.0000    0.0000 38

  7 omega  -41.00  -15.00   1.0000    1.5000
omega____ theta____ kappa____ phi______ omega'___ theta'___ frames
    -       11.6137  117.0000  107.0000    0.0000    0.0000 26

  8 omega  -61.00  -11.00   1.0000    1.5000
omega____ theta____ kappa____ phi______ omega'___ theta'___ frames
    -       11.6137  -45.0000  330.0000    0.0000    0.0000 50

  9 omega -115.00  -62.00   1.0000    7.1000
omega____ theta____ kappa____ phi______ omega'___ theta'___ frames
    -      -90.0000  -45.0000   30.0000    0.0000    0.0000 53

 10 omega  -62.00   -1.00   1.0000    7.1000
omega____ theta____ kappa____ phi______ omega'___ theta'___ frames
    -      -90.0000    0.0000  180.0000    0.0000    0.0000 61

 11 omega -163.00 -114.00   1.0000    7.1000
omega____ theta____ kappa____ phi______ omega'___ theta'___ frames
    -      -90.0000 -161.0000  228.0000    0.0000    0.0000 49

 12 omega -115.00  -62.00   1.0000    7.1000
omega____ theta____ kappa____ phi______ omega'___ theta'___ frames
    -      -90.0000  -45.0000  210.0000    0.0000    0.0000 53

 13 omega -141.00  -89.00   1.0000    7.1000
omega____ theta____ kappa____ phi______ omega'___ theta'___ frames
    -      -90.0000  161.0000   78.0000    0.0000    0.0000 52

 14 omega -160.00  -70.00   1.0000    7.1000
omega____ theta____ kappa____ phi______ omega'___ theta'___ frames
    -      -90.0000 -161.0000  101.0000    0.0000    0.0000 90

 15 omega -141.00  -89.00   1.0000    7.1000
omega____ theta____ kappa____ phi______ omega'___ theta'___ frames
    -      -90.0000  161.0000  311.0000    0.0000    0.0000 52

 16 omega   60.00  118.00   1.0000    7.1000
omega____ theta____ kappa____ phi______ omega'___ theta'___ frames
    -       93.5000   77.0000   60.0000    0.0000    0.0000 58

 17 omega    5.00   64.00   1.0000    7.1000
omega____ theta____ kappa____ phi______ omega'___ theta'___ frames
    -       93.5000    0.0000   30.0000    0.0000    0.0000 59

 18 omega   19.00  120.00   1.0000    7.1000
omega____ theta____ kappa____ phi______ omega'___ theta'___ frames
    -       93.5000  -45.0000  330.0000    0.0000    0.0000 101

 19 omega   94.00  127.00   1.0000    7.1000
omega____ theta____ kappa____ phi______ omega'___ theta'___ frames
    -       93.5000  -77.0000    0.0000    0.0000    0.0000 33

 20 omega   20.00   70.00   1.0000    7.1000
omega____ theta____ kappa____ phi______ omega'___ theta'___ frames
    -       93.5000 -161.0000   48.0000    0.0000    0.0000 50

 21 omega   60.00  109.00   1.0000    7.1000
omega____ theta____ kappa____ phi______ omega'___ theta'___ frames
    -       93.5000   77.0000   30.0000    0.0000    0.0000 49

 22 omega   15.00   72.00   1.0000    7.1000
omega____ theta____ kappa____ phi______ omega'___ theta'___ frames
    -       93.5000  -77.0000  180.0000    0.0000    0.0000 57

 23 omega  115.00  168.00   1.0000    7.1000
omega____ theta____ kappa____ phi______ omega'___ theta'___ frames
    -       93.5000   45.0000    0.0000    0.0000    0.0000 53

 24 omega   68.00  116.00   1.0000    7.1000
omega____ theta____ kappa____ phi______ omega'___ theta'___ frames
    -       93.5000  -45.0000  210.0000    0.0000    0.0000 48

 25 omega   96.00  125.00   1.0000    7.1000
omega____ theta____ kappa____ phi______ omega'___ theta'___ frames
    -       93.5000  161.0000  258.0000    0.0000    0.0000 29

 26 omega  115.00  154.00   1.0000    7.1000
omega____ theta____ kappa____ phi______ omega'___ theta'___ frames
    -       93.5000   45.0000   60.0000    0.0000    0.0000 39

 27 omega  125.00  166.00   1.0000    7.1000
omega____ theta____ kappa____ phi______ omega'___ theta'___ frames
    -       93.5000   45.0000  180.0000    0.0000    0.0000 41

 28 omega   68.00  117.00   1.0000    7.1000
omega____ theta____ kappa____ phi______ omega'___ theta'___ frames
    -       93.5000  -45.0000   30.0000    0.0000    0.0000 49

 29 omega   60.00   86.00   1.0000    7.1000
omega____ theta____ kappa____ phi______ omega'___ theta'___ frames
    -       93.5000 -117.0000   20.0000    0.0000    0.0000 26

;
_diffrn_measurement_device_type 'Oxford Diffraction Gemini Ultra'
_diffrn_measurement_method omega-scan
_diffrn_radiation_monochromator mirror
_diffrn_radiation_probe x-ray
_diffrn_radiation_source 'Enhance (Cu) X-ray Source'
_diffrn_radiation_type CuK\a
_diffrn_radiation_wavelength 1.54184
_diffrn_reflns_av_R_equivalents 0.0293
_diffrn_reflns_av_sigmaI/netI 0.0321
_diffrn_reflns_limit_h_max 17
_diffrn_reflns_limit_h_min -16
_diffrn_reflns_limit_k_max 33
_diffrn_reflns_limit_k_min -33
_diffrn_reflns_limit_l_max 16
_diffrn_reflns_limit_l_min -17
_diffrn_reflns_number 52330
_diffrn_reflns_reduction_process
;
;
_diffrn_reflns_theta_full 66.69
_diffrn_reflns_theta_max 66.69
_diffrn_reflns_theta_min 2.96
_diffrn_standards_decay_% 0
_diffrn_standards_number 0
_exptl_absorpt_coefficient_mu 2.902
_exptl_absorpt_correction_T_max 1.00000
_exptl_absorpt_correction_T_min 0.45340
_exptl_absorpt_correction_type multi-scan
_exptl_absorpt_process_details
;
CrysAlis RED, Oxford Diffraction Ltd.,
Version 1.171.32.15 (release 10-01-2008 CrysAlis171 .NET)
Empirical absorption correction using spherical harmonics,
 implemented in SCALE3 ABSPACK scaling algorithm.
;
_exptl_crystal_colour 'translucent, colourless'
_exptl_crystal_density_diffrn 1.322
_exptl_crystal_density_method 'Not Measured'
_exptl_crystal_description prism
_exptl_crystal_F_000 2544
_exptl_crystal_size_max 0.270
_exptl_crystal_size_mid 0.250
_exptl_crystal_size_min 0.240
_refine_diff_density_max 2.494
_refine_diff_density_min -1.408
_refine_diff_density_rms 0.080
_refine_ls_abs_structure_details 'Flack H.D. (1983), Acta Cryst. A39, 876-881'
_refine_ls_abs_structure_Flack 0.058(12)
_refine_ls_extinction_method none
_refine_ls_goodness_of_fit_ref 1.059
_refine_ls_hydrogen_treatment constr
_refine_ls_matrix_type full
_refine_ls_number_parameters 1352
_refine_ls_number_reflns 21037
_refine_ls_number_restraints 1
_refine_ls_restrained_S_all 1.059
_refine_ls_R_factor_all 0.0601
_refine_ls_R_factor_gt 0.0558
_refine_ls_shift/su_max 0.000
_refine_ls_shift/su_mean 0.000
_refine_ls_structure_factor_coef Fsqd
_refine_ls_weighting_details 'calc w=1/[\s^2^(Fo^2^)+(0.0866P)^2^+7.0558P] where P=(Fo^2^+2Fc^2^)/3'
_refine_ls_weighting_scheme calc
_refine_ls_wR_factor_gt 0.1457
_refine_ls_wR_factor_ref 0.1488
_reflns_number_gt 19220
_reflns_number_total 21037
_reflns_threshold_expression I>2\s(I)
_cod_data_source_file jo900222g_si_004.cif
_cod_data_source_block h184w
_cod_depositor_comments
;
 Changing the _chemical_formula_sum data item value from
 'C108 H138 B N12 O24 R6' to 'C108 H138 Br6 N12 O24'.

 Antanas Vaitkus,
 2017-01-10

The following automatic conversions were performed:
'_symmetry_cell_setting' value 'Monoclinic' changed to 'monoclinic'
according to '/home/saulius/struct/CIF-dictionaries/cif_core.dic'
dictionary named 'cif_core.dic' version 2.4.1 from 2010-06-29.

Automatic conversion script
Id: cif_fix_enum 1527 2010-12-29 10:47:43Z saulius 
;
_cod_original_sg_symbol_H-M 'P 21'
_cod_original_formula_sum 'C108 H138 BR6 N12 O24'
_cod_database_code 4024529

loop_
_symmetry_equiv_pos_site_id
_symmetry_equiv_pos_as_xyz
1 x,y,z
2 -x,1/2+y,-z

loop_
_atom_site_aniso_label
_atom_site_aniso_U_11
_atom_site_aniso_U_22
_atom_site_aniso_U_33
_atom_site_aniso_U_23
_atom_site_aniso_U_13
_atom_site_aniso_U_12
Br1 0.1251(8) 0.0792(5) 0.0708(5) 0.0032(4) 0.0580(5) -0.0357(5)
Br2 0.0854(6) 0.0812(5) 0.0435(3) -0.0126(3) -0.0214(4) 0.0241(4)
Br3 0.1047(8) 0.1635(11) 0.0729(6) -0.0438(7) 0.0414(6) -0.0097(7)
O1 0.045(2) 0.0237(16) 0.0341(18) -0.0126(13) 0.0035(15) -0.0009(14)
O2 0.0436(19) 0.0149(14) 0.049(2) -0.0016(13) 0.0199(16) 0.0051(13)
O3 0.054(2) 0.0227(16) 0.050(2) 0.0037(14) 0.0314(18) 0.0030(15)
O4 0.0413(18) 0.0160(14) 0.0258(15) -0.0001(11) 0.0071(13) 0.0017(12)
O5 0.0234(15) 0.0181(14) 0.0399(17) -0.0015(12) 0.0069(13) -0.0016(12)
O6 0.0317(17) 0.0356(17) 0.0269(16) 0.0068(13) 0.0115(13) 0.0059(13)
O7 0.0299(16) 0.0092(13) 0.0338(16) -0.0010(11) 0.0094(13) 0.0027(11)
O8 0.084(3) 0.0244(17) 0.044(2) 0.0101(15) 0.035(2) 0.0006(17)
O9 0.0311(19) 0.041(2) 0.086(3) 0.002(2) 0.013(2) -0.0109(16)
O10 0.045(2) 0.0180(16) 0.074(3) 0.0061(16) 0.0238(19) -0.0055(14)
O11 0.044(2) 0.0128(15) 0.0456(19) 0.0042(13) 0.0089(16) 0.0000(13)
O12 0.052(2) 0.0244(16) 0.0355(18) 0.0011(13) 0.0117(16) -0.0065(15)
N1 0.033(2) 0.0139(16) 0.037(2) 0.0047(14) 0.0097(17) 0.0028(14)
N2 0.0254(18) 0.0154(16) 0.0286(19) -0.0013(14) 0.0054(15) 0.0003(13)
N3 0.0215(18) 0.0127(15) 0.0304(19) -0.0001(13) 0.0041(15) 0.0010(13)
N4 0.038(2) 0.0201(17) 0.0255(18) 0.0012(14) 0.0125(16) 0.0059(15)
N5 0.034(2) 0.0203(18) 0.043(2) 0.0057(16) 0.0170(18) 0.0026(16)
N6 0.0287(19) 0.0133(16) 0.035(2) 0.0000(14) 0.0092(16) 0.0007(14)
C1 0.054(3) 0.0153(19) 0.024(2) -0.0016(16) 0.016(2) 0.0024(19)
C2 0.042(3) 0.034(3) 0.037(3) -0.005(2) 0.020(2) 0.007(2)
C3 0.047(3) 0.047(3) 0.039(3) -0.006(2) 0.020(2) -0.003(2)
C4 0.086(5) 0.040(3) 0.041(3) -0.002(2) 0.037(3) -0.013(3)
C5 0.092(5) 0.044(3) 0.025(3) 0.005(2) 0.010(3) 0.000(3)
C6 0.058(3) 0.039(3) 0.030(3) 0.004(2) 0.004(2) 0.001(2)
C7 0.037(3) 0.022(2) 0.028(2) -0.0058(17) 0.004(2) 0.0018(18)
C8 0.040(3) 0.032(3) 0.042(3) -0.012(2) -0.001(2) -0.002(2)
C9 0.037(3) 0.024(2) 0.038(3) -0.0018(19) 0.002(2) 0.0100(19)
C10 0.031(2) 0.018(2) 0.030(2) 0.0031(17) 0.0060(19) 0.0084(17)
C11 0.033(2) 0.023(2) 0.039(3) -0.0009(19) 0.010(2) -0.0065(19)
C12 0.101(5) 0.020(2) 0.066(4) 0.006(2) 0.060(4) 0.007(3)
C13 0.157(9) 0.046(4) 0.063(4) 0.000(3) 0.062(5) -0.017(4)
C14 0.086(6) 0.057(4) 0.131(8) 0.019(5) 0.074(6) 0.014(4)
C15 0.105(6) 0.027(3) 0.079(5) 0.017(3) 0.063(4) 0.012(3)
C16 0.037(3) 0.025(2) 0.022(2) -0.0013(17) 0.0136(19) 0.0000(18)
C17 0.027(2) 0.0161(19) 0.032(2) -0.0009(16) 0.0056(18) -0.0007(17)
C18 0.035(3) 0.020(2) 0.040(3) -0.0058(18) -0.003(2) 0.0039(18)
C19 0.075(4) 0.040(3) 0.024(2) 0.005(2) -0.002(3) 0.007(3)
C20 0.044(3) 0.029(3) 0.060(3) -0.010(2) -0.016(3) 0.003(2)
C21 0.025(2) 0.022(2) 0.027(2) 0.0009(16) 0.0070(18) 0.0024(17)
C22 0.024(2) 0.0141(18) 0.028(2) -0.0016(15) 0.0104(17) 0.0014(15)
C23 0.036(2) 0.022(2) 0.028(2) -0.0026(17) 0.0017(19) -0.0015(18)
C24 0.028(2) 0.039(3) 0.031(2) 0.0077(19) 0.0025(19) 0.008(2)
C25 0.024(2) 0.0164(19) 0.034(2) 0.0034(17) 0.0063(18) 0.0039(16)
C26 0.023(2) 0.036(3) 0.033(2) -0.0041(19) 0.0047(19) 0.0020(18)
C27 0.021(2) 0.028(2) 0.027(2) 0.0013(17) 0.0113(17) 0.0006(16)
C28 0.030(2) 0.034(2) 0.040(3) 0.005(2) 0.014(2) 0.0068(19)
C29 0.050(3) 0.057(4) 0.044(3) -0.011(3) -0.013(3) 0.008(3)
C30 0.108(7) 0.053(4) 0.072(5) -0.039(4) -0.043(5) 0.038(4)
C31 0.081(5) 0.030(3) 0.074(4) -0.021(3) -0.028(4) 0.016(3)
C32 0.026(2) 0.017(2) 0.032(2) 0.0011(17) 0.0047(18) 0.0008(16)
C33 0.052(3) 0.024(2) 0.030(2) 0.0053(18) 0.016(2) 0.007(2)
C34 0.072(4) 0.027(2) 0.025(2) 0.0040(19) 0.015(2) 0.010(2)
C35 0.103(5) 0.030(3) 0.049(3) 0.007(2) 0.052(4) 0.013(3)
C36 0.107(6) 0.045(3) 0.032(3) 0.003(2) 0.003(3) 0.014(3)
C37 0.055(3) 0.026(2) 0.044(3) 0.003(2) 0.032(3) 0.003(2)
C38 0.039(3) 0.017(2) 0.056(3) 0.001(2) 0.021(2) -0.0020(19)
C39 0.039(3) 0.039(3) 0.091(5) 0.013(3) 0.034(3) -0.008(2)
C40 0.034(3) 0.048(3) 0.097(5) 0.008(3) 0.016(3) 0.000(3)
C41 0.029(3) 0.025(2) 0.072(4) 0.000(2) 0.009(3) -0.0029(19)
C42 0.028(2) 0.024(2) 0.049(3) -0.006(2) -0.006(2) -0.0023(19)
C43 0.042(3) 0.032(3) 0.057(3) -0.001(2) 0.000(3) -0.008(2)
C44 0.077(5) 0.052(4) 0.045(3) -0.013(3) 0.007(3) -0.023(3)
C45 0.058(4) 0.095(5) 0.032(3) -0.023(3) 0.011(3) -0.018(4)
C46 0.054(4) 0.065(4) 0.047(3) -0.020(3) -0.005(3) 0.007(3)
C47 0.045(3) 0.032(3) 0.060(4) -0.007(2) -0.010(3) 0.008(2)
C48 0.033(3) 0.020(2) 0.041(3) 0.0009(18) 0.009(2) 0.0009(18)
C49 0.031(2) 0.0101(17) 0.032(2) 0.0013(16) 0.0070(19) 0.0021(16)
C50 0.034(2) 0.020(2) 0.036(2) -0.0022(17) 0.016(2) 0.0019(17)
C51 0.032(2) 0.024(2) 0.044(3) 0.006(2) 0.003(2) 0.0002(19)
C52 0.049(3) 0.029(2) 0.042(3) -0.001(2) 0.023(2) 0.005(2)
C53 0.029(2) 0.023(2) 0.031(2) 0.0019(17) 0.0060(19) -0.0011(17)
C54 0.081(4) 0.040(3) 0.039(3) 0.003(2) 0.029(3) -0.010(3)
Br4 0.1346(9) 0.1334(9) 0.1140(8) 0.0927(7) 0.0955(7) 0.0929(8)
Br5 0.0528(3) 0.0517(3) 0.0473(3) -0.0198(3) 0.0041(3) -0.0079(3)
Br6 0.0355(3) 0.0624(4) 0.0550(3) 0.0097(3) 0.0120(2) 0.0070(3)
O13 0.053(2) 0.073(3) 0.0358(19) 0.0134(19) 0.0183(18) 0.037(2)
O14 0.077(3) 0.0207(16) 0.0350(18) -0.0014(13) 0.0293(18) 0.0022(16)
O15 0.121(4) 0.0198(17) 0.096(3) -0.0034(19) 0.094(3) -0.004(2)
O16 0.0321(17) 0.0202(15) 0.0322(16) -0.0011(12) 0.0131(13) -0.0020(12)
O17 0.0407(19) 0.0224(16) 0.0296(16) 0.0009(12) 0.0063(14) 0.0030(13)
O18 0.0340(17) 0.0230(15) 0.0335(16) 0.0017(12) 0.0128(14) -0.0062(13)
O19 0.0431(19) 0.0150(14) 0.0317(16) -0.0018(12) 0.0140(14) 0.0008(12)
O20 0.0354(18) 0.0227(16) 0.057(2) 0.0070(14) 0.0158(16) -0.0062(13)
O21 0.051(2) 0.068(3) 0.056(2) 0.044(2) 0.010(2) 0.012(2)
O22 0.039(2) 0.0176(16) 0.073(3) 0.0133(16) 0.0132(18) 0.0016(14)
O23 0.035(2) 0.0306(18) 0.066(2) 0.0024(16) 0.0162(18) -0.0064(15)
O24 0.046(2) 0.0294(19) 0.082(3) -0.0264(19) 0.014(2) -0.0124(16)
N7 0.050(3) 0.0145(17) 0.043(2) -0.0029(15) 0.026(2) -0.0037(16)
N8 0.0305(19) 0.0207(17) 0.0311(19) -0.0053(14) 0.0117(16) -0.0049(15)
N9 0.0290(19) 0.0182(16) 0.0261(18) -0.0015(14) 0.0125(15) -0.0005(14)
N10 0.0277(19) 0.0192(17) 0.0251(17) -0.0002(13) 0.0085(15) -0.0027(14)
N11 0.032(2) 0.0147(16) 0.036(2) 0.0041(14) 0.0132(17) 0.0033(14)
N12 0.035(2) 0.0135(16) 0.049(2) -0.0011(16) 0.0143(19) -0.0025(15)
C55 0.037(3) 0.024(2) 0.031(2) 0.0027(18) 0.017(2) 0.0078(18)
C56 0.043(3) 0.118(6) 0.035(3) 0.013(3) 0.012(3) -0.012(4)
C57 0.045(4) 0.144(8) 0.058(4) 0.052(5) 0.015(3) 0.010(4)
C58 0.090(5) 0.064(4) 0.057(4) 0.036(3) 0.047(4) 0.045(4)
C59 0.123(7) 0.040(3) 0.083(5) -0.006(3) 0.067(6) -0.023(4)
C60 0.071(4) 0.053(3) 0.043(3) -0.009(3) 0.026(3) -0.030(3)
C61 0.039(3) 0.0164(19) 0.033(2) -0.0015(17) 0.016(2) -0.0002(17)
C62 0.044(3) 0.020(2) 0.030(2) -0.0027(17) 0.015(2) 0.0013(19)
C63 0.041(3) 0.024(2) 0.042(3) 0.000(2) 0.001(2) 0.005(2)
C64 0.046(3) 0.034(3) 0.047(3) 0.003(2) 0.003(2) 0.012(2)
C65 0.072(4) 0.018(2) 0.051(3) 0.008(2) 0.043(3) 0.008(2)
C66 0.156(8) 0.024(3) 0.125(7) -0.002(3) 0.125(7) -0.001(4)
C67 0.252(15) 0.035(4) 0.231(13) -0.002(5) 0.223(13) -0.018(6)
C68 0.235(14) 0.061(5) 0.094(7) 0.019(5) 0.119(9) 0.002(6)
C69 0.118(7) 0.042(4) 0.137(8) -0.010(4) 0.102(7) -0.005(4)
C70 0.036(2) 0.021(2) 0.027(2) -0.0042(17) 0.0159(19) 0.0001(18)
C71 0.035(2) 0.026(2) 0.021(2) -0.0035(17) 0.0054(18) 0.0014(18)
C72 0.048(3) 0.035(3) 0.042(3) -0.009(2) 0.003(2) 0.008(2)
C73 0.063(4) 0.046(3) 0.047(3) -0.018(3) 0.000(3) 0.004(3)
C74 0.036(3) 0.059(4) 0.073(4) -0.025(3) 0.011(3) -0.005(3)
C75 0.024(2) 0.025(2) 0.033(2) -0.0020(18) 0.0082(18) -0.0038(17)
C76 0.031(2) 0.021(2) 0.025(2) 0.0026(16) 0.0132(18) 0.0012(17)
C77 0.032(2) 0.019(2) 0.030(2) 0.0002(16) 0.0127(19) 0.0014(17)
C78 0.030(2) 0.030(2) 0.028(2) 0.0005(18) 0.0124(19) -0.0018(19)
C79 0.032(2) 0.0172(19) 0.028(2) 0.0016(16) 0.0125(19) 0.0012(17)
C80 0.031(2) 0.0163(19) 0.028(2) 0.0000(16) 0.0051(18) -0.0023(17)
C81 0.035(3) 0.028(2) 0.023(2) 0.0019(17) 0.0113(19) -0.0045(18)
C82 0.049(3) 0.032(2) 0.028(2) -0.0031(19) 0.017(2) 0.005(2)
C83 0.040(3) 0.023(2) 0.033(2) 0.0012(18) 0.004(2) -0.0029(19)
C84 0.028(2) 0.035(3) 0.045(3) -0.002(2) 0.004(2) 0.0024(19)
C85 0.032(3) 0.032(2) 0.037(3) -0.0018(19) 0.004(2) 0.0063(19)
C86 0.034(2) 0.020(2) 0.0211(19) 0.0059(16) 0.0083(18) 0.0006(17)
C87 0.030(2) 0.019(2) 0.028(2) 0.0027(16) 0.0089(19) -0.0015(17)
C88 0.030(2) 0.031(2) 0.029(2) -0.0006(18) 0.0065(19) 0.0004(19)
C89 0.027(3) 0.042(3) 0.058(3) 0.001(2) 0.012(2) 0.003(2)
C90 0.043(3) 0.035(2) 0.030(2) -0.0026(19) 0.018(2) -0.007(2)
C91 0.034(3) 0.021(2) 0.032(2) 0.0028(17) 0.018(2) -0.0012(18)
C92 0.032(2) 0.025(2) 0.043(3) 0.012(2) 0.014(2) 0.0027(19)
C93 0.059(4) 0.038(3) 0.050(3) 0.015(2) 0.033(3) 0.004(2)
C94 0.068(4) 0.043(3) 0.036(3) 0.007(2) 0.018(3) -0.002(3)
C95 0.044(3) 0.034(3) 0.033(2) 0.012(2) 0.006(2) 0.003(2)
C96 0.032(2) 0.031(2) 0.036(2) 0.0088(19) 0.002(2) 0.005(2)
C97 0.030(3) 0.031(3) 0.059(3) 0.016(2) 0.001(2) -0.001(2)
C98 0.044(3) 0.037(3) 0.043(3) 0.006(2) 0.007(2) 0.012(2)
C99 0.031(2) 0.039(3) 0.038(3) 0.005(2) 0.003(2) 0.001(2)
C100 0.029(3) 0.042(3) 0.044(3) 0.012(2) 0.003(2) 0.001(2)
C101 0.042(3) 0.025(2) 0.037(3) 0.0032(19) 0.006(2) 0.0038(19)
C102 0.026(2) 0.017(2) 0.047(3) 0.0080(19) 0.010(2) -0.0038(17)
C103 0.042(3) 0.021(2) 0.055(3) -0.017(2) 0.017(2) -0.007(2)
C104 0.060(4) 0.030(3) 0.058(3) -0.006(2) 0.024(3) -0.007(2)
C105 0.064(4) 0.042(3) 0.069(4) -0.023(3) 0.026(3) -0.015(3)
C106 0.053(3) 0.038(3) 0.067(4) -0.008(3) 0.030(3) -0.004(3)
C107 0.041(3) 0.019(2) 0.053(3) 0.001(2) 0.013(2) 0.000(2)
C108 0.056(4) 0.055(4) 0.090(5) -0.032(4) 0.001(4) -0.028(3)

loop_
_atom_site_label
_atom_site_type_symbol
_atom_site_thermal_displace_type
_atom_site_fract_x
_atom_site_fract_y
_atom_site_fract_z
_atom_site_occupancy
_atom_site_U_iso_or_equiv
_atom_site_calc_flag
_atom_site_refinement_flags
Br1 Br Uani -0.19155(8) -0.03799(3) 0.33940(6) 1.000 0.0858(4) . .
Br2 Br Uani 0.49907(7) -0.12185(3) 0.28944(5) 1.000 0.0766(3) . .
Br3 Br Uani 0.08049(9) -0.25532(5) -0.41228(7) 1.000 0.1103(5) . .
O1 O Uani 0.1385(3) 0.10625(11) 0.2298(2) 1.000 0.0354(10) . .
O2 O Uani 0.1870(3) 0.03802(10) -0.0464(2) 1.000 0.0344(10) . .
O3 O Uani 0.1591(3) 0.11364(11) -0.0937(3) 1.000 0.0390(11) . .
O4 O Uani 0.0724(2) -0.02355(10) 0.1000(2) 1.000 0.0279(9) . .
O5 O Uani -0.0606(2) -0.09865(10) -0.0938(2) 1.000 0.0273(9) . .
O6 O Uani 0.2645(2) -0.10140(11) -0.1519(2) 1.000 0.0307(10) . .
O7 O Uani 0.1427(2) -0.17409(9) -0.0441(2) 1.000 0.0240(9) . .
O8 O Uani 0.0310(3) -0.22864(12) 0.1426(3) 1.000 0.0474(13) . .
O9 O Uani -0.2237(3) -0.25761(14) -0.1360(3) 1.000 0.0530(14) . .
O10 O Uani -0.0531(3) -0.31718(11) -0.0217(3) 1.000 0.0441(13) . .
O11 O Uani 0.1255(3) -0.38701(10) 0.0308(2) 1.000 0.0345(10) . .
O12 O Uani 0.1328(3) -0.32419(11) 0.1197(2) 1.000 0.0371(10) . .
N1 N Uani 0.1154(3) 0.09031(12) 0.0266(3) 1.000 0.0278(11) . .
N2 N Uani -0.0138(3) 0.01971(12) -0.0140(2) 1.000 0.0234(10) . .
N3 N Uani 0.0712(2) -0.05441(11) -0.0793(2) 1.000 0.0219(10) . .
N4 N Uani 0.1044(3) -0.12188(13) 0.0519(2) 1.000 0.0271(11) . .
N5 N Uani -0.0306(3) -0.19359(13) 0.0111(3) 1.000 0.0311(11) . .
N6 N Uani 0.0676(3) -0.27018(12) -0.0298(3) 1.000 0.0254(11) . .
C1 C Uani 0.0009(4) 0.05611(14) 0.2096(3) 1.000 0.0300(14) . .
C2 C Uani -0.0961(4) 0.05155(17) 0.1690(3) 1.000 0.0359(17) . .
C3 C Uani -0.1541(4) 0.0238(2) 0.2084(4) 1.000 0.0427(17) . .
C4 C Uani -0.1129(5) 0.0008(2) 0.2864(4) 1.000 0.052(2) . .
C5 C Uani -0.0198(6) 0.0045(2) 0.3279(4) 1.000 0.054(2) . .
C6 C Uani 0.0394(5) 0.03208(19) 0.2887(3) 1.000 0.0435(17) . .
C7 C Uani 0.0620(3) 0.08568(16) 0.1653(3) 1.000 0.0297(14) . .
C8 C Uani 0.2263(4) 0.09206(18) 0.2140(4) 1.000 0.0400(17) . .
C9 C Uani 0.2073(4) 0.04806(16) 0.1600(3) 1.000 0.0343(16) . .
C10 C Uani 0.1090(3) 0.05823(14) 0.0983(3) 1.000 0.0266(12) . .
C11 C Uani 0.1567(4) 0.07752(16) -0.0382(3) 1.000 0.0315(14) . .
C12 C Uani 0.2138(6) 0.11160(18) -0.1608(5) 1.000 0.055(2) . .
C13 C Uani 0.1773(8) 0.0760(2) -0.2301(5) 1.000 0.083(4) . .
C14 C Uani 0.3168(6) 0.1051(3) -0.1163(7) 1.000 0.083(4) . .
C15 C Uani 0.1980(6) 0.16173(19) -0.2019(5) 1.000 0.063(3) . .
C16 C Uani 0.0537(3) 0.01409(15) 0.0613(3) 1.000 0.0269(14) . .
C17 C Uani -0.0761(3) -0.01811(14) -0.0573(3) 1.000 0.0253(11) . .
C18 C Uani -0.1455(4) 0.00090(15) -0.1423(3) 1.000 0.0338(16) . .
C19 C Uani -0.0951(5) 0.0138(2) -0.2150(3) 1.000 0.0488(18) . .
C20 C Uani -0.2272(4) -0.03297(18) -0.1771(4) 1.000 0.0494(17) . .
C21 C Uani -0.0211(3) -0.06061(14) -0.0784(3) 1.000 0.0246(12) . .
C22 C Uani 0.1287(3) -0.09465(14) -0.0928(3) 1.000 0.0213(11) . .
C23 C Uani 0.1017(3) -0.11220(15) -0.1912(3) 1.000 0.0298(12) . .
C24 C Uani 0.1851(3) -0.09750(18) -0.2277(3) 1.000 0.0335(14) . .
C25 C Uani 0.2347(3) -0.07834(15) -0.0821(3) 1.000 0.0250(11) . .
C26 C Uani 0.3024(3) -0.08910(17) 0.0081(3) 1.000 0.0311(14) . .
C27 C Uani 0.3389(3) -0.13379(15) 0.0294(3) 1.000 0.0244(12) . .
C28 C Uani 0.3975(3) -0.14304(17) 0.1121(3) 1.000 0.0337(14) . .
C29 C Uani 0.4182(5) -0.1090(2) 0.1753(4) 1.000 0.0547(19) . .
C30 C Uani 0.3828(7) -0.0644(3) 0.1547(5) 1.000 0.089(3) . .
C31 C Uani 0.3258(6) -0.0544(2) 0.0701(5) 1.000 0.070(2) . .
C32 C Uani 0.1239(3) -0.13352(14) -0.0264(3) 1.000 0.0254(12) . .
C33 C Uani 0.1056(4) -0.15705(16) 0.1209(3) 1.000 0.0343(14) . .
C34 C Uani 0.0980(5) -0.13621(17) 0.2096(3) 1.000 0.0408(16) . .
C35 C Uani 0.0013(6) -0.11219(19) 0.2021(4) 1.000 0.055(2) . .
C36 C Uani 0.1821(6) -0.1034(2) 0.2479(4) 1.000 0.064(2) . .
C37 C Uani 0.0302(4) -0.19545(17) 0.0919(4) 1.000 0.0382(16) . .
C38 C Uani -0.0865(4) -0.23502(16) -0.0252(4) 1.000 0.0357(16) . .
C39 C Uani -0.1665(4) -0.2456(2) 0.0198(5) 1.000 0.053(2) . .
C40 C Uani -0.2458(4) -0.2670(2) -0.0547(5) 1.000 0.060(2) . .
C41 C Uani -0.1451(4) -0.22697(17) -0.1235(4) 1.000 0.0426(18) . .
C42 C Uani -0.0971(3) -0.23450(16) -0.1990(4) 1.000 0.0364(14) . .
C43 C Uani -0.0671(4) -0.19761(19) -0.2418(4) 1.000 0.0458(17) . .
C44 C Uani -0.0175(5) -0.2038(2) -0.3067(4) 1.000 0.059(2) . .
C45 C Uani 0.0018(5) -0.2471(3) -0.3290(4) 1.000 0.062(2) . .
C46 C Uani -0.0271(5) -0.2868(3) -0.2891(4) 1.000 0.058(2) . .
C47 C Uani -0.0795(4) -0.28006(19) -0.2266(4) 1.000 0.0497(19) . .
C48 C Uani -0.0215(4) -0.27711(15) -0.0227(3) 1.000 0.0314(16) . .
C49 C Uani 0.1269(3) -0.31048(13) -0.0347(3) 1.000 0.0245(11) . .
C50 C Uani 0.2274(3) -0.29732(15) -0.0406(3) 1.000 0.0287(12) . .
C51 C Uani 0.2816(4) -0.26722(16) 0.0376(3) 1.000 0.0345(14) . .
C52 C Uani 0.2258(4) -0.27339(17) -0.1294(4) 1.000 0.0379(16) . .
C53 C Uani 0.1272(3) -0.34473(15) 0.0417(3) 1.000 0.0279(12) . .
C54 C Uani 0.1228(5) -0.3540(2) 0.1928(4) 1.000 0.0509(19) . .
Br4 Br Uani -0.37630(9) -0.20597(4) -0.87779(8) 1.000 0.1160(5) . .
Br5 Br Uani -0.27594(5) -0.07450(2) 0.07535(4) 1.000 0.0521(2) . .
Br6 Br Uani -0.95907(4) -0.01257(2) -0.40300(4) 1.000 0.0508(2) . .
O13 O Uani -0.2648(3) -0.35197(16) -0.5205(3) 1.000 0.0527(14) . .
O14 O Uani -0.4777(3) -0.29429(11) -0.3336(2) 1.000 0.0415(13) . .
O15 O Uani -0.5364(4) -0.36801(12) -0.3474(4) 1.000 0.0672(18) . .
O16 O Uani -0.3908(2) -0.22827(10) -0.4771(2) 1.000 0.0273(9) . .
O17 O Uani -0.5944(2) -0.14525(11) -0.5042(2) 1.000 0.0313(10) . .
O18 O Uani -0.5815(2) -0.21834(10) -0.2176(2) 1.000 0.0294(9) . .
O19 O Uani -0.4770(2) -0.09176(10) -0.3000(2) 1.000 0.0291(10) . .
O20 O Uani -0.3227(2) -0.02400(11) -0.4196(3) 1.000 0.0376(10) . .
O21 O Uani -0.6302(3) 0.01049(16) -0.6393(3) 1.000 0.0589(14) . .
O22 O Uani -0.5135(3) 0.06463(11) -0.4576(3) 1.000 0.0433(13) . .
O23 O Uani -0.3492(3) 0.05922(12) -0.2627(3) 1.000 0.0432(11) . .
O24 O Uani -0.4458(3) 0.10027(13) -0.1993(3) 1.000 0.0528(14) . .
N7 N Uani -0.4459(3) -0.34498(13) -0.4360(3) 1.000 0.0333(13) . .
N8 N Uani -0.5300(3) -0.26540(12) -0.5301(3) 1.000 0.0267(11) . .
N9 N Uani -0.5507(3) -0.20249(12) -0.4001(2) 1.000 0.0234(10) . .
N10 N Uani -0.4039(3) -0.13917(12) -0.3792(2) 1.000 0.0237(10) . .
N11 N Uani -0.4648(3) -0.05780(12) -0.4766(3) 1.000 0.0267(11) . .
N12 N Uani -0.5067(3) 0.00608(12) -0.3573(3) 1.000 0.0318(11) . .
C55 C Uani -0.3622(3) -0.30188(15) -0.6299(3) 1.000 0.0292(14) . .
C56 C Uani -0.4349(5) -0.3059(3) -0.7068(4) 1.000 0.065(2) . .
C57 C Uani -0.4424(5) -0.2764(4) -0.7793(5) 1.000 0.082(3) . .
C58 C Uani -0.3735(6) -0.2449(3) -0.7750(5) 1.000 0.065(3) . .
C59 C Uani -0.3009(7) -0.2391(2) -0.7028(6) 1.000 0.075(3) . .
C60 C Uani -0.2932(5) -0.2686(2) -0.6275(4) 1.000 0.0536(19) . .
C61 C Uani -0.3589(3) -0.33451(14) -0.5525(3) 1.000 0.0282(14) . .
C62 C Uani -0.3860(4) -0.31192(15) -0.4682(3) 1.000 0.0303(14) . .
C63 C Uani -0.2890(4) -0.30731(17) -0.4025(4) 1.000 0.0373(16) . .
C64 C Uani -0.2349(4) -0.34813(19) -0.4266(4) 1.000 0.0438(17) . .
C65 C Uani -0.4864(5) -0.33252(16) -0.3685(4) 1.000 0.0421(18) . .
C66 C Uani -0.6035(7) -0.3598(2) -0.2883(6) 1.000 0.086(4) . .
C67 C Uani -0.6470(10) -0.4087(3) -0.2864(10) 1.000 0.144(7) . .
C68 C Uani -0.5448(10) -0.3455(3) -0.1962(7) 1.000 0.116(5) . .
C69 C Uani -0.6777(7) -0.3252(2) -0.3327(7) 1.000 0.087(4) . .
C70 C Uani -0.4356(3) -0.26524(15) -0.4920(3) 1.000 0.0266(12) . .
C71 C Uani -0.5791(3) -0.22215(15) -0.5616(3) 1.000 0.0276(12) . .
C72 C Uani -0.6811(4) -0.22803(19) -0.6150(4) 1.000 0.0431(17) . .
C73 C Uani -0.6864(5) -0.2504(2) -0.7073(4) 1.000 0.0544(19) . .
C74 C Uani -0.7435(4) -0.2526(2) -0.5622(5) 1.000 0.056(2) . .
C75 C Uani -0.5757(3) -0.18720(15) -0.4843(3) 1.000 0.0271(12) . .
C76 C Uani -0.5382(3) -0.16958(14) -0.3240(3) 1.000 0.0246(12) . .
C77 C Uani -0.6329(3) -0.15249(14) -0.3114(3) 1.000 0.0261(12) . .
C78 C Uani -0.6664(3) -0.19401(16) -0.2672(3) 1.000 0.0284(12) . .
C79 C Uani -0.4995(3) -0.19777(15) -0.2355(3) 1.000 0.0248(11) . .
C80 C Uani -0.4457(3) -0.16804(14) -0.1586(3) 1.000 0.0255(11) . .
C81 C Uani -0.4917(3) -0.14702(16) -0.0993(3) 1.000 0.0279(14) . .
C82 C Uani -0.4414(4) -0.11895(17) -0.0297(3) 1.000 0.0350(14) . .
C83 C Uani -0.3455(4) -0.11214(16) -0.0206(3) 1.000 0.0329(14) . .
C84 C Uani -0.2980(4) -0.13230(18) -0.0779(4) 1.000 0.0369(16) . .
C85 C Uani -0.3498(4) -0.16044(17) -0.1468(3) 1.000 0.0345(16) . .
C86 C Uani -0.4703(3) -0.12970(14) -0.3342(3) 1.000 0.0248(11) . .
C87 C Uani -0.3316(3) -0.10477(14) -0.3848(3) 1.000 0.0254(12) . .
C88 C Uani -0.2586(3) -0.12600(17) -0.4296(3) 1.000 0.0301(12) . .
C89 C Uani -0.1654(4) -0.0981(2) -0.4097(4) 1.000 0.0421(17) . .
C90 C Uani -0.2969(4) -0.13129(18) -0.5317(3) 1.000 0.0344(14) . .
C91 C Uani -0.3744(3) -0.05852(15) -0.4295(3) 1.000 0.0273(14) . .
C92 C Uani -0.5088(3) -0.01325(16) -0.5132(3) 1.000 0.0325(14) . .
C93 C Uani -0.4624(5) 0.0071(2) -0.5862(4) 1.000 0.0456(19) . .
C94 C Uani -0.5440(5) 0.0249(2) -0.6572(4) 1.000 0.0481(19) . .
C95 C Uani -0.6125(4) -0.02232(18) -0.5687(3) 1.000 0.0376(16) . .
C96 C Uani -0.6919(3) -0.01960(17) -0.5235(3) 1.000 0.0341(12) . .
C97 C Uani -0.7303(4) 0.02281(18) -0.5052(4) 1.000 0.0418(17) . .
C98 C Uani -0.8066(4) 0.02606(19) -0.4689(4) 1.000 0.0420(17) . .
C99 C Uani -0.8490(3) -0.01582(19) -0.4494(3) 1.000 0.0370(16) . .
C100 C Uani -0.8142(4) -0.05842(19) -0.4664(4) 1.000 0.0394(17) . .
C101 C Uani -0.7350(4) -0.06076(16) -0.5030(3) 1.000 0.0353(16) . .
C102 C Uani -0.5076(3) 0.02229(15) -0.4388(3) 1.000 0.0298(14) . .
C103 C Uani -0.5176(4) 0.03804(17) -0.2873(4) 1.000 0.0385(16) . .
C104 C Uani -0.5514(5) 0.01441(19) -0.2147(4) 1.000 0.0477(19) . .
C105 C Uani -0.4774(5) -0.0115(2) -0.1526(5) 1.000 0.057(2) . .
C106 C Uani -0.6404(4) -0.0150(2) -0.2501(5) 1.000 0.0500(19) . .
C107 C Uani -0.4256(4) 0.06630(16) -0.2509(4) 1.000 0.0374(16) . .
C108 C Uani -0.3649(5) 0.1290(3) -0.1540(6) 1.000 0.070(3) . .
H1N H Uiso 0.09160 0.11860 0.02590 1.000 0.0330 calc R
H2 H Uiso -0.12280 0.06740 0.11430 1.000 0.0430 calc R
H2N H Uiso -0.02140 0.04750 -0.03900 1.000 0.0280 calc R
H3 H Uiso -0.22020 0.02090 0.18170 1.000 0.0510 calc R
H3N H Uiso 0.09650 -0.02630 -0.07190 1.000 0.0260 calc R
H4N H Uiso 0.09070 -0.09270 0.06170 1.000 0.0320 calc R
H5 H Uiso 0.00560 -0.01130 0.38290 1.000 0.0650 calc R
H5N H Uiso -0.03710 -0.16760 -0.02020 1.000 0.0380 calc R
H6 H Uiso 0.10550 0.03430 0.31620 1.000 0.0520 calc R
H6N H Uiso 0.08980 -0.24170 -0.03140 1.000 0.0310 calc R
H7 H Uiso 0.02170 0.11130 0.13140 1.000 0.0350 calc R
H8A H Uiso 0.27360 0.08630 0.27150 1.000 0.0480 calc R
H8B H Uiso 0.25140 0.11650 0.18060 1.000 0.0480 calc R
H9A H Uiso 0.20580 0.02050 0.19850 1.000 0.0410 calc R
H9B H Uiso 0.25540 0.04300 0.12510 1.000 0.0410 calc R
H13A H Uiso 0.18440 0.04490 -0.20240 1.000 0.0990 calc R
H13B H Uiso 0.21340 0.07730 -0.27610 1.000 0.0990 calc R
H13C H Uiso 0.11000 0.08200 -0.25780 1.000 0.0990 calc R
H14A H Uiso 0.35400 0.10690 -0.16130 1.000 0.1000 calc R
H14B H Uiso 0.32620 0.07450 -0.08680 1.000 0.1000 calc R
H14C H Uiso 0.33760 0.12970 -0.07140 1.000 0.1000 calc R
H15A H Uiso 0.12990 0.16700 -0.22720 1.000 0.0760 calc R
H15B H Uiso 0.23180 0.16480 -0.24940 1.000 0.0760 calc R
H15C H Uiso 0.22230 0.18490 -0.15500 1.000 0.0760 calc R
H17 H Uiso -0.11450 -0.02850 -0.01500 1.000 0.0300 calc R
H18 H Uiso -0.17370 0.03020 -0.12490 1.000 0.0410 calc R
H19A H Uiso -0.06400 -0.01400 -0.23180 1.000 0.0590 calc R
H19B H Uiso -0.04730 0.03780 -0.19220 1.000 0.0590 calc R
H19C H Uiso -0.14170 0.02570 -0.26770 1.000 0.0590 calc R
H20A H Uiso -0.26210 -0.03780 -0.13090 1.000 0.0590 calc R
H20B H Uiso -0.20180 -0.06280 -0.19180 1.000 0.0590 calc R
H20C H Uiso -0.27020 -0.02000 -0.23110 1.000 0.0590 calc R
H23A H Uiso 0.09380 -0.14650 -0.19360 1.000 0.0350 calc R
H23B H Uiso 0.04200 -0.09750 -0.22540 1.000 0.0350 calc R
H24A H Uiso 0.19230 -0.11840 -0.27680 1.000 0.0400 calc R
H24B H Uiso 0.17730 -0.06500 -0.25030 1.000 0.0400 calc R
H25 H Uiso 0.23510 -0.04390 -0.09270 1.000 0.0300 calc R
H27 H Uiso 0.32300 -0.15810 -0.01380 1.000 0.0290 calc R
H28 H Uiso 0.42370 -0.17340 0.12530 1.000 0.0400 calc R
H30 H Uiso 0.39770 -0.04040 0.19870 1.000 0.1070 calc R
H31 H Uiso 0.30320 -0.02350 0.05560 1.000 0.0840 calc R
H33 H Uiso 0.16900 -0.17280 0.13240 1.000 0.0410 calc R
H34 H Uiso 0.10230 -0.16260 0.25290 1.000 0.0490 calc R
H35A H Uiso -0.04990 -0.13510 0.18330 1.000 0.0660 calc R
H35B H Uiso -0.00700 -0.08700 0.15770 1.000 0.0660 calc R
H35C H Uiso -0.00070 -0.09920 0.26050 1.000 0.0660 calc R
H36A H Uiso 0.18230 -0.07790 0.20550 1.000 0.0760 calc R
H36B H Uiso 0.24180 -0.12090 0.25760 1.000 0.0760 calc R
H36C H Uiso 0.17570 -0.09040 0.30510 1.000 0.0760 calc R
H39A H Uiso -0.18880 -0.21660 0.04330 1.000 0.0640 calc R
H39B H Uiso -0.14520 -0.26790 0.06990 1.000 0.0640 calc R
H40A H Uiso -0.30800 -0.25300 -0.05390 1.000 0.0720 calc R
H40B H Uiso -0.24940 -0.30110 -0.04580 1.000 0.0720 calc R
H41 H Uiso -0.17000 -0.19430 -0.12800 1.000 0.0510 calc R
H43 H Uiso -0.08100 -0.16680 -0.22620 1.000 0.0550 calc R
H44 H Uiso 0.00260 -0.17770 -0.33520 1.000 0.0710 calc R
H46 H Uiso -0.01110 -0.31730 -0.30460 1.000 0.0700 calc R
H47 H Uiso -0.10410 -0.30630 -0.20190 1.000 0.0600 calc R
H49 H Uiso 0.09650 -0.32710 -0.09170 1.000 0.0300 calc R
H50 H Uiso 0.26380 -0.32700 -0.03910 1.000 0.0350 calc R
H51A H Uiso 0.28730 -0.28410 0.09410 1.000 0.0410 calc R
H51B H Uiso 0.24710 -0.23800 0.03910 1.000 0.0410 calc R
H51C H Uiso 0.34520 -0.26030 0.02980 1.000 0.0410 calc R
H52A H Uiso 0.18750 -0.24490 -0.13480 1.000 0.0460 calc R
H52B H Uiso 0.19800 -0.29450 -0.17910 1.000 0.0460 calc R
H52C H Uiso 0.29090 -0.26540 -0.13150 1.000 0.0460 calc R
H54A H Uiso 0.17340 -0.37750 0.20450 1.000 0.0610 calc R
H54B H Uiso 0.06080 -0.36960 0.17660 1.000 0.0610 calc R
H54C H Uiso 0.12750 -0.33510 0.24680 1.000 0.0610 calc R
H1 H Uiso -0.56800 0.06090 -0.31590 1.000 0.0460 calc R
H10 H Uiso -0.71030 -0.09030 -0.51400 1.000 0.0420 calc R
H10 H Uiso -0.57070 0.04000 -0.17870 1.000 0.0570 calc R
H105 H Uiso -0.44410 -0.03160 -0.18640 1.000 0.0680 calc R
H105 H Uiso -0.50620 -0.03080 -0.11370 1.000 0.0680 calc R
H106 H Uiso -0.69210 0.00500 -0.28310 1.000 0.0600 calc R
H106 H Uiso -0.65930 -0.02970 -0.19970 1.000 0.0600 calc R
H108 H Uiso -0.31700 0.10920 -0.11480 1.000 0.0840 calc R
H7N H Uiso -0.45600 -0.37300 -0.46010 1.000 0.0400 calc R
H108 H Uiso -0.38630 0.15290 -0.11800 1.000 0.0840 calc R
H8N H Uiso -0.56190 -0.29180 -0.53580 1.000 0.0320 calc R
H9N H Uiso -0.54160 -0.23250 -0.38950 1.000 0.0280 calc R
H10 H Uiso -0.84370 -0.08630 -0.45340 1.000 0.0470 calc R
H10N H Uiso -0.40410 -0.16640 -0.40560 1.000 0.0280 calc R
H11N H Uiso -0.49800 -0.08380 -0.48580 1.000 0.0320 calc R
H12N H Uiso -0.49940 -0.02400 -0.34600 1.000 0.0380 calc R
H56 H Uiso -0.48120 -0.32970 -0.70990 1.000 0.0770 calc R
H57 H Uiso -0.49470 -0.27840 -0.83040 1.000 0.0980 calc R
H59 H Uiso -0.25500 -0.21540 -0.70210 1.000 0.0890 calc R
H60 H Uiso -0.24140 -0.26540 -0.57630 1.000 0.0640 calc R
H61 H Uiso -0.40260 -0.36130 -0.57420 1.000 0.0340 calc R
H63A H Uiso -0.25830 -0.27740 -0.41080 1.000 0.0450 calc R
H63B H Uiso -0.29420 -0.30950 -0.33960 1.000 0.0450 calc R
H64A H Uiso -0.16550 -0.34250 -0.40730 1.000 0.0530 calc R
H64B H Uiso -0.24980 -0.37700 -0.39750 1.000 0.0530 calc R
H67A H Uiso -0.68810 -0.40880 -0.24460 1.000 0.1730 calc R
H67B H Uiso -0.59590 -0.43160 -0.26690 1.000 0.1730 calc R
H67C H Uiso -0.68450 -0.41680 -0.34670 1.000 0.1730 calc R
H68A H Uiso -0.49330 -0.36800 -0.17540 1.000 0.1390 calc R
H68B H Uiso -0.58550 -0.34480 -0.15400 1.000 0.1390 calc R
H68C H Uiso -0.51780 -0.31440 -0.19970 1.000 0.1390 calc R
H69A H Uiso -0.72770 -0.32370 -0.30010 1.000 0.1040 calc R
H69B H Uiso -0.70540 -0.33480 -0.39480 1.000 0.1040 calc R
H69C H Uiso -0.64840 -0.29430 -0.33230 1.000 0.1040 calc R
H71 H Uiso -0.54390 -0.20740 -0.60270 1.000 0.0330 calc R
H72 H Uiso -0.70750 -0.19580 -0.62740 1.000 0.0520 calc R
H73A H Uiso -0.65630 -0.28130 -0.69890 1.000 0.0650 calc R
H73B H Uiso -0.65330 -0.23050 -0.74160 1.000 0.0650 calc R
H73C H Uiso -0.75320 -0.25370 -0.74020 1.000 0.0650 calc R
H74A H Uiso -0.74420 -0.23440 -0.50850 1.000 0.0680 calc R
H74B H Uiso -0.71780 -0.28380 -0.54450 1.000 0.0680 calc R
H74C H Uiso -0.80840 -0.25550 -0.59980 1.000 0.0680 calc R
H77A H Uiso -0.62490 -0.12460 -0.27220 1.000 0.0310 calc R
H77B H Uiso -0.67750 -0.14510 -0.36960 1.000 0.0310 calc R
H78A H Uiso -0.70500 -0.18370 -0.22610 1.000 0.0340 calc R
H78B H Uiso -0.70570 -0.21480 -0.31310 1.000 0.0340 calc R
H79 H Uiso -0.45650 -0.22300 -0.24710 1.000 0.0300 calc R
H81 H Uiso -0.55790 -0.15190 -0.10650 1.000 0.0340 calc R
H82 H Uiso -0.47270 -0.10470 0.01080 1.000 0.0420 calc R
H84 H Uiso -0.23190 -0.12720 -0.07090 1.000 0.0450 calc R
H85 H Uiso -0.31790 -0.17480 -0.18680 1.000 0.0410 calc R
H87 H Uiso -0.29710 -0.09700 -0.32180 1.000 0.0310 calc R
H88 H Uiso -0.24330 -0.15800 -0.40410 1.000 0.0360 calc R
H89A H Uiso -0.13770 -0.09740 -0.34480 1.000 0.0500 calc R
H89B H Uiso -0.17840 -0.06610 -0.43200 1.000 0.0500 calc R
H89C H Uiso -0.12070 -0.11290 -0.43960 1.000 0.0500 calc R
H90A H Uiso -0.31530 -0.10060 -0.55850 1.000 0.0410 calc R
H90B H Uiso -0.35250 -0.15190 -0.54420 1.000 0.0410 calc R
H90C H Uiso -0.24740 -0.14470 -0.55730 1.000 0.0410 calc R
H93A H Uiso -0.41790 0.03270 -0.56130 1.000 0.0550 calc R
H93B H Uiso -0.42740 -0.01740 -0.61020 1.000 0.0550 calc R
H94A H Uiso -0.53980 0.01270 -0.71640 1.000 0.0570 calc R
H94B H Uiso -0.54160 0.05940 -0.65920 1.000 0.0570 calc R
H95 H Uiso -0.61420 -0.05410 -0.59610 1.000 0.0450 calc R
H97 H Uiso -0.70180 0.05080 -0.51870 1.000 0.0500 calc R
H98 H Uiso -0.83070 0.05560 -0.45710 1.000 0.0500 calc R
H105 H Uiso -0.43220 0.01040 -0.11580 1.000 0.0680 calc R
H106 H Uiso -0.62710 -0.03920 -0.29040 1.000 0.0600 calc R
H108 H Uiso -0.33720 0.14400 -0.19890 1.000 0.0840 calc R

loop_
_atom_type_symbol
_atom_type_description
_atom_type_scat_dispersion_real
_atom_type_scat_dispersion_imag
_atom_type_scat_source
O O 0.0492 0.0322 'International Tables Vol C Tables 4.2.6.8 and 6.1.1.4'
N N 0.0311 0.0180 'International Tables Vol C Tables 4.2.6.8 and 6.1.1.4'
Br Br -0.6763 1.2805 'International Tables Vol C Tables 4.2.6.8 and 6.1.1.4'
H H 0.0000 0.0000 'International Tables Vol C Tables 4.2.6.8 and 6.1.1.4'
C C 0.0181 0.0091 'International Tables Vol C Tables 4.2.6.8 and 6.1.1.4'

loop_
_geom_angle_atom_site_label_1
_geom_angle_atom_site_label_2
_geom_angle_atom_site_label_3
_geom_angle
_geom_angle_site_symmetry_1
_geom_angle_site_symmetry_2
_geom_angle_site_symmetry_3
_geom_angle_publ_flag
C7 O1 C8 110.0(4) . . . yes
C11 O3 C12 121.6(4) . . . yes
C24 O6 C25 104.3(3) . . . yes
C40 O9 C41 110.8(5) . . . yes
C53 O12 C54 116.6(4) . . . yes
C61 O13 C64 110.7(4) . . . yes
C65 O15 C66 120.0(4) . . . yes
C78 O18 C79 110.0(3) . . . yes
C94 O21 C95 110.1(5) . . . yes
C107 O24 C108 115.2(5) . . . yes
C10 N1 C11 121.1(4) . . . yes
C16 N2 C17 123.2(3) . . . yes
C21 N3 C22 119.8(3) . . . yes
C32 N4 C33 120.8(4) . . . yes
C37 N5 C38 119.8(4) . . . yes
C48 N6 C49 118.9(4) . . . yes
C11 N1 H1N 119.00 . . . no
C10 N1 H1N 119.00 . . . no
C16 N2 H2N 118.00 . . . no
C17 N2 H2N 118.00 . . . no
C22 N3 H3N 120.00 . . . no
C21 N3 H3N 120.00 . . . no
C32 N4 H4N 120.00 . . . no
C33 N4 H4N 120.00 . . . no
C38 N5 H5N 120.00 . . . no
C37 N5 H5N 120.00 . . . no
C49 N6 H6N 121.00 . . . no
C48 N6 H6N 120.00 . . . no
C62 N7 C65 119.8(4) . . . yes
C70 N8 C71 120.2(4) . . . yes
C75 N9 C76 120.8(3) . . . yes
C86 N10 C87 120.8(3) . . . yes
C91 N11 C92 119.7(4) . . . yes
C102 N12 C103 120.0(4) . . . yes
C62 N7 H7N 120.00 . . . no
C65 N7 H7N 120.00 . . . no
C71 N8 H8N 120.00 . . . no
C70 N8 H8N 120.00 . . . no
C75 N9 H9N 120.00 . . . no
C76 N9 H9N 120.00 . . . no
C87 N10 H10N 120.00 . . . no
C86 N10 H10N 120.00 . . . no
C91 N11 H11N 120.00 . . . no
C92 N11 H11N 120.00 . . . no
C102 N12 H12N 120.00 . . . no
C103 N12 H12N 120.00 . . . no
C2 C1 C6 119.2(5) . . . no
C6 C1 C7 121.4(5) . . . no
C2 C1 C7 119.4(4) . . . no
C1 C2 C3 120.4(4) . . . no
C2 C3 C4 118.2(6) . . . no
C3 C4 C5 123.1(6) . . . no
Br1 C4 C5 118.5(5) . . . yes
Br1 C4 C3 118.4(5) . . . yes
C4 C5 C6 119.2(6) . . . no
C1 C6 C5 119.8(6) . . . no
O1 C7 C1 111.3(4) . . . yes
O1 C7 C10 105.9(4) . . . yes
C1 C7 C10 114.4(4) . . . no
O1 C8 C9 106.7(5) . . . yes
C8 C9 C10 101.5(4) . . . no
C7 C10 C9 100.2(3) . . . no
C7 C10 C16 112.5(4) . . . no
N1 C10 C9 111.4(4) . . . yes
C9 C10 C16 113.3(3) . . . no
N1 C10 C7 107.4(3) . . . yes
N1 C10 C16 111.5(4) . . . yes
O2 C11 N1 124.5(4) . . . yes
O2 C11 O3 125.1(5) . . . yes
O3 C11 N1 110.4(4) . . . yes
C13 C12 C14 112.6(7) . . . no
O3 C12 C14 109.9(6) . . . yes
O3 C12 C15 101.5(5) . . . yes
O3 C12 C13 112.3(7) . . . yes
C14 C12 C15 109.3(6) . . . no
C13 C12 C15 110.6(6) . . . no
N2 C16 C10 115.5(4) . . . yes
O4 C16 N2 123.7(4) . . . yes
O4 C16 C10 120.8(4) . . . yes
N2 C17 C18 109.0(3) . . . yes
C18 C17 C21 111.5(4) . . . no
N2 C17 C21 112.9(4) . . . yes
C17 C18 C20 111.2(4) . . . no
C17 C18 C19 112.1(5) . . . no
C19 C18 C20 111.7(4) . . . no
N3 C21 C17 117.8(3) . . . yes
O5 C21 C17 120.2(4) . . . yes
O5 C21 N3 122.0(4) . . . yes
N3 C22 C32 110.9(3) . . . yes
N3 C22 C25 109.1(3) . . . yes
C23 C22 C25 101.7(3) . . . no
C23 C22 C32 112.0(3) . . . no
N3 C22 C23 112.2(3) . . . yes
C25 C22 C32 110.6(4) . . . no
C22 C23 C24 103.9(4) . . . no
O6 C24 C23 103.5(3) . . . yes
C22 C25 C26 115.4(4) . . . no
O6 C25 C26 110.3(4) . . . yes
O6 C25 C22 104.8(3) . . . yes
C25 C26 C27 121.6(4) . . . no
C27 C26 C31 119.5(5) . . . no
C25 C26 C31 119.0(5) . . . no
C26 C27 C28 120.6(4) . . . no
C27 C28 C29 120.2(5) . . . no
Br2 C29 C28 120.1(4) . . . yes
C28 C29 C30 119.7(6) . . . no
Br2 C29 C30 120.2(5) . . . yes
C29 C30 C31 120.4(7) . . . no
C26 C31 C30 119.6(6) . . . no
N4 C32 C22 118.3(4) . . . yes
O7 C32 C22 119.3(4) . . . yes
O7 C32 N4 122.4(4) . . . yes
N4 C33 C37 113.8(4) . . . yes
N4 C33 C34 113.0(4) . . . yes
C34 C33 C37 109.7(5) . . . no
C33 C34 C35 112.0(5) . . . no
C33 C34 C36 111.0(5) . . . no
C35 C34 C36 112.2(5) . . . no
N5 C37 C33 120.0(4) . . . yes
O8 C37 N5 121.5(5) . . . yes
O8 C37 C33 118.4(5) . . . yes
N5 C38 C39 113.6(5) . . . yes
N5 C38 C48 110.4(5) . . . yes
C39 C38 C41 100.1(5) . . . no
C41 C38 C48 109.1(4) . . . no
N5 C38 C41 111.6(4) . . . yes
C39 C38 C48 111.6(4) . . . no
C38 C39 C40 104.8(5) . . . no
O9 C40 C39 107.2(5) . . . yes
C38 C41 C42 118.7(5) . . . no
O9 C41 C42 108.5(4) . . . yes
O9 C41 C38 105.6(4) . . . yes
C43 C42 C47 117.7(5) . . . no
C41 C42 C47 121.0(5) . . . no
C41 C42 C43 121.4(4) . . . no
C42 C43 C44 122.2(5) . . . no
C43 C44 C45 119.1(6) . . . no
C44 C45 C46 122.4(6) . . . no
Br3 C45 C44 118.7(6) . . . yes
Br3 C45 C46 118.7(6) . . . yes
C45 C46 C47 117.8(7) . . . no
C42 C47 C46 120.7(6) . . . no
O10 C48 N6 120.5(5) . . . yes
N6 C48 C38 119.0(4) . . . yes
O10 C48 C38 120.3(5) . . . yes
N6 C49 C53 111.0(4) . . . yes
N6 C49 C50 113.1(3) . . . yes
C50 C49 C53 112.4(4) . . . no
C51 C50 C52 110.0(4) . . . no
C49 C50 C52 111.1(4) . . . no
C49 C50 C51 113.9(4) . . . no
O12 C53 C49 113.6(4) . . . yes
O11 C53 C49 122.3(4) . . . yes
O11 C53 O12 124.1(4) . . . yes
C1 C2 H2 120.00 . . . no
C3 C2 H2 120.00 . . . no
C2 C3 H3 121.00 . . . no
C4 C3 H3 121.00 . . . no
C4 C5 H5 120.00 . . . no
C6 C5 H5 120.00 . . . no
C5 C6 H6 120.00 . . . no
C1 C6 H6 120.00 . . . no
C1 C7 H7 108.00 . . . no
O1 C7 H7 108.00 . . . no
C10 C7 H7 108.00 . . . no
O1 C8 H8B 110.00 . . . no
H8A C8 H8B 109.00 . . . no
O1 C8 H8A 110.00 . . . no
C9 C8 H8A 110.00 . . . no
C9 C8 H8B 110.00 . . . no
H9A C9 H9B 109.00 . . . no
C10 C9 H9B 111.00 . . . no
C10 C9 H9A 112.00 . . . no
C8 C9 H9B 111.00 . . . no
C8 C9 H9A 112.00 . . . no
H13B C13 H13C 109.00 . . . no
H13A C13 H13B 109.00 . . . no
H13A C13 H13C 110.00 . . . no
C12 C13 H13A 109.00 . . . no
C12 C13 H13B 110.00 . . . no
C12 C13 H13C 110.00 . . . no
C12 C14 H14B 109.00 . . . no
C12 C14 H14C 109.00 . . . no
H14A C14 H14B 110.00 . . . no
H14A C14 H14C 109.00 . . . no
H14B C14 H14C 109.00 . . . no
C12 C14 H14A 109.00 . . . no
C12 C15 H15A 110.00 . . . no
C12 C15 H15B 109.00 . . . no
C12 C15 H15C 110.00 . . . no
H15A C15 H15B 109.00 . . . no
H15A C15 H15C 109.00 . . . no
H15B C15 H15C 109.00 . . . no
C21 C17 H17 108.00 . . . no
N2 C17 H17 108.00 . . . no
C18 C17 H17 108.00 . . . no
C19 C18 H18 107.00 . . . no
C20 C18 H18 107.00 . . . no
C17 C18 H18 107.00 . . . no
C18 C19 H19B 109.00 . . . no
C18 C19 H19A 109.00 . . . no
C18 C19 H19C 109.00 . . . no
H19A C19 H19B 109.00 . . . no
H19B C19 H19C 110.00 . . . no
H19A C19 H19C 109.00 . . . no
H20B C20 H20C 109.00 . . . no
C18 C20 H20C 109.00 . . . no
C18 C20 H20A 109.00 . . . no
C18 C20 H20B 109.00 . . . no
H20A C20 H20B 110.00 . . . no
H20A C20 H20C 109.00 . . . no
C22 C23 H23B 111.00 . . . no
C24 C23 H23A 111.00 . . . no
C24 C23 H23B 111.00 . . . no
H23A C23 H23B 109.00 . . . no
C22 C23 H23A 111.00 . . . no
O6 C24 H24A 111.00 . . . no
C23 C24 H24A 111.00 . . . no
C23 C24 H24B 111.00 . . . no
O6 C24 H24B 111.00 . . . no
H24A C24 H24B 109.00 . . . no
O6 C25 H25 109.00 . . . no
C22 C25 H25 109.00 . . . no
C26 C25 H25 109.00 . . . no
C28 C27 H27 120.00 . . . no
C26 C27 H27 120.00 . . . no
C29 C28 H28 120.00 . . . no
C27 C28 H28 120.00 . . . no
C31 C30 H30 120.00 . . . no
C29 C30 H30 120.00 . . . no
C26 C31 H31 120.00 . . . no
C30 C31 H31 120.00 . . . no
N4 C33 H33 107.00 . . . no
C37 C33 H33 107.00 . . . no
C34 C33 H33 107.00 . . . no
C35 C34 H34 107.00 . . . no
C36 C34 H34 107.00 . . . no
C33 C34 H34 107.00 . . . no
H35B C35 H35C 109.00 . . . no
H35A C35 H35C 109.00 . . . no
C34 C35 H35A 109.00 . . . no
C34 C35 H35B 109.00 . . . no
C34 C35 H35C 109.00 . . . no
H35A C35 H35B 109.00 . . . no
C34 C36 H36B 110.00 . . . no
C34 C36 H36C 109.00 . . . no
H36A C36 H36B 110.00 . . . no
H36A C36 H36C 109.00 . . . no
H36B C36 H36C 110.00 . . . no
C34 C36 H36A 109.00 . . . no
C38 C39 H39A 111.00 . . . no
C38 C39 H39B 111.00 . . . no
C40 C39 H39A 111.00 . . . no
C40 C39 H39B 111.00 . . . no
H39A C39 H39B 109.00 . . . no
O9 C40 H40A 110.00 . . . no
H40A C40 H40B 109.00 . . . no
O9 C40 H40B 110.00 . . . no
C39 C40 H40A 110.00 . . . no
C39 C40 H40B 110.00 . . . no
C42 C41 H41 108.00 . . . no
C38 C41 H41 108.00 . . . no
O9 C41 H41 108.00 . . . no
C42 C43 H43 119.00 . . . no
C44 C43 H43 119.00 . . . no
C43 C44 H44 121.00 . . . no
C45 C44 H44 120.00 . . . no
C47 C46 H46 121.00 . . . no
C45 C46 H46 121.00 . . . no
C46 C47 H47 120.00 . . . no
C42 C47 H47 120.00 . . . no
C53 C49 H49 107.00 . . . no
N6 C49 H49 107.00 . . . no
C50 C49 H49 107.00 . . . no
C51 C50 H50 107.00 . . . no
C52 C50 H50 107.00 . . . no
C49 C50 H50 107.00 . . . no
C50 C51 H51B 110.00 . . . no
C50 C51 H51C 110.00 . . . no
C50 C51 H51A 109.00 . . . no
H51A C51 H51C 109.00 . . . no
H51B C51 H51C 109.00 . . . no
H51A C51 H51B 109.00 . . . no
H52B C52 H52C 109.00 . . . no
C50 C52 H52B 110.00 . . . no
C50 C52 H52C 109.00 . . . no
H52A C52 H52B 109.00 . . . no
C50 C52 H52A 109.00 . . . no
H52A C52 H52C 110.00 . . . no
H54B C54 H54C 110.00 . . . no
H54A C54 H54B 109.00 . . . no
H54A C54 H54C 109.00 . . . no
O12 C54 H54B 109.00 . . . no
O12 C54 H54C 109.00 . . . no
O12 C54 H54A 109.00 . . . no
C56 C55 C60 118.5(5) . . . no
C56 C55 C61 119.6(5) . . . no
C60 C55 C61 121.9(4) . . . no
C55 C56 C57 122.1(7) . . . no
C56 C57 C58 117.7(7) . . . no
Br4 C58 C57 119.1(6) . . . yes
Br4 C58 C59 117.5(6) . . . yes
C57 C58 C59 123.4(8) . . . no
C58 C59 C60 119.4(8) . . . no
C55 C60 C59 118.8(6) . . . no
C55 C61 C62 115.4(3) . . . no
O13 C61 C62 105.8(4) . . . yes
O13 C61 C55 109.4(4) . . . yes
N7 C62 C61 107.7(3) . . . yes
C61 C62 C70 111.2(4) . . . no
C63 C62 C70 112.9(4) . . . no
N7 C62 C70 111.6(4) . . . yes
C61 C62 C63 101.7(4) . . . no
N7 C62 C63 111.3(4) . . . yes
C62 C63 C64 102.8(4) . . . no
O13 C64 C63 105.5(5) . . . yes
O15 C65 N7 110.4(4) . . . yes
O14 C65 O15 125.7(6) . . . yes
O14 C65 N7 123.9(5) . . . yes
O15 C66 C69 109.1(7) . . . yes
C67 C66 C68 111.5(8) . . . no
C67 C66 C69 111.0(9) . . . no
C68 C66 C69 114.9(7) . . . no
O15 C66 C67 101.5(7) . . . yes
O15 C66 C68 107.9(9) . . . yes
O16 C70 N8 121.0(4) . . . yes
O16 C70 C62 120.9(4) . . . yes
N8 C70 C62 118.1(4) . . . yes
N8 C71 C75 112.1(4) . . . yes
C72 C71 C75 109.3(4) . . . no
N8 C71 C72 114.8(4) . . . yes
C71 C72 C73 111.4(5) . . . no
C71 C72 C74 113.0(5) . . . no
C73 C72 C74 113.3(5) . . . no
O17 C75 N9 123.0(4) . . . yes
N9 C75 C71 119.0(4) . . . yes
O17 C75 C71 118.0(4) . . . yes
N9 C76 C79 107.9(3) . . . yes
N9 C76 C86 110.4(4) . . . yes
N9 C76 C77 111.7(4) . . . yes
C79 C76 C86 111.7(4) . . . no
C77 C76 C79 101.4(3) . . . no
C77 C76 C86 113.3(3) . . . no
C76 C77 C78 101.9(3) . . . no
O18 C78 C77 106.8(3) . . . yes
O18 C79 C80 112.3(4) . . . yes
O18 C79 C76 104.3(3) . . . yes
C76 C79 C80 113.3(3) . . . no
C81 C80 C85 118.6(4) . . . no
C79 C80 C85 120.2(4) . . . no
C79 C80 C81 121.2(4) . . . no
C80 C81 C82 120.5(4) . . . no
C81 C82 C83 119.0(5) . . . no
C82 C83 C84 122.0(5) . . . no
Br5 C83 C84 118.8(4) . . . yes
Br5 C83 C82 119.2(4) . . . yes
C83 C84 C85 118.0(5) . . . no
C80 C85 C84 122.0(5) . . . no
O19 C86 N10 123.0(4) . . . yes
O19 C86 C76 119.6(4) . . . yes
N10 C86 C76 117.4(4) . . . yes
N10 C87 C91 112.9(4) . . . yes
C88 C87 C91 112.8(4) . . . no
N10 C87 C88 110.3(3) . . . yes
C87 C88 C89 112.2(4) . . . no
C87 C88 C90 112.6(4) . . . no
C89 C88 C90 109.5(4) . . . no
N11 C91 C87 119.1(4) . . . yes
O20 C91 C87 117.9(4) . . . yes
O20 C91 N11 123.0(4) . . . yes
N11 C92 C95 109.5(4) . . . yes
N11 C92 C93 112.0(4) . . . yes
C95 C92 C102 110.6(4) . . . no
N11 C92 C102 111.5(4) . . . yes
C93 C92 C95 101.5(4) . . . no
C93 C92 C102 111.3(4) . . . no
C92 C93 C94 104.5(5) . . . no
O21 C94 C93 109.9(5) . . . yes
O21 C95 C92 106.2(4) . . . yes
O21 C95 C96 108.1(4) . . . yes
C92 C95 C96 119.4(4) . . . no
C97 C96 C101 117.6(5) . . . no
C95 C96 C97 122.3(5) . . . no
C95 C96 C101 120.0(4) . . . no
C96 C97 C98 123.3(5) . . . no
C97 C98 C99 118.0(5) . . . no
Br6 C99 C100 119.8(4) . . . yes
Br6 C99 C98 119.1(4) . . . yes
C98 C99 C100 121.0(5) . . . no
C99 C100 C101 119.8(5) . . . no
C96 C101 C100 120.3(5) . . . no
O22 C102 C92 119.2(4) . . . yes
N12 C102 C92 117.9(4) . . . yes
O22 C102 N12 122.8(4) . . . yes
N12 C103 C104 112.7(4) . . . yes
N12 C103 C107 110.9(5) . . . yes
C104 C103 C107 112.5(5) . . . no
C103 C104 C105 113.5(6) . . . no
C105 C104 C106 112.1(5) . . . no
C103 C104 C106 113.0(5) . . . no
O23 C107 C103 127.8(5) . . . yes
O24 C107 C103 107.5(5) . . . yes
O23 C107 O24 124.6(5) . . . yes
C55 C56 H56 119.00 . . . no
C57 C56 H56 119.00 . . . no
C56 C57 H57 121.00 . . . no
C58 C57 H57 121.00 . . . no
C58 C59 H59 120.00 . . . no
C60 C59 H59 120.00 . . . no
C55 C60 H60 121.00 . . . no
C59 C60 H60 120.00 . . . no
O13 C61 H61 109.00 . . . no
C55 C61 H61 109.00 . . . no
C62 C61 H61 109.00 . . . no
C62 C63 H63A 111.00 . . . no
C62 C63 H63B 111.00 . . . no
C64 C63 H63A 111.00 . . . no
C64 C63 H63B 111.00 . . . no
H63A C63 H63B 109.00 . . . no
O13 C64 H64A 111.00 . . . no
O13 C64 H64B 111.00 . . . no
C63 C64 H64A 111.00 . . . no
C63 C64 H64B 111.00 . . . no
H64A C64 H64B 109.00 . . . no
C66 C67 H67A 110.00 . . . no
C66 C67 H67B 109.00 . . . no
C66 C67 H67C 109.00 . . . no
H67A C67 H67B 110.00 . . . no
H67A C67 H67C 110.00 . . . no
H67B C67 H67C 109.00 . . . no
C66 C68 H68A 110.00 . . . no
C66 C68 H68B 109.00 . . . no
C66 C68 H68C 110.00 . . . no
H68A C68 H68B 109.00 . . . no
H68A C68 H68C 109.00 . . . no
H68B C68 H68C 109.00 . . . no
C66 C69 H69A 110.00 . . . no
C66 C69 H69B 110.00 . . . no
C66 C69 H69C 109.00 . . . no
H69A C69 H69B 110.00 . . . no
H69A C69 H69C 109.00 . . . no
H69B C69 H69C 109.00 . . . no
N8 C71 H71 107.00 . . . no
C72 C71 H71 107.00 . . . no
C75 C71 H71 107.00 . . . no
C71 C72 H72 106.00 . . . no
C73 C72 H72 106.00 . . . no
C74 C72 H72 106.00 . . . no
C72 C73 H73A 110.00 . . . no
C72 C73 H73B 110.00 . . . no
C72 C73 H73C 109.00 . . . no
H73A C73 H73B 110.00 . . . no
H73A C73 H73C 109.00 . . . no
H73B C73 H73C 109.00 . . . no
C72 C74 H74A 110.00 . . . no
C72 C74 H74B 109.00 . . . no
C72 C74 H74C 110.00 . . . no
H74A C74 H74B 109.00 . . . no
H74A C74 H74C 110.00 . . . no
H74B C74 H74C 109.00 . . . no
C76 C77 H77A 111.00 . . . no
C76 C77 H77B 111.00 . . . no
C78 C77 H77A 111.00 . . . no
C78 C77 H77B 111.00 . . . no
H77A C77 H77B 109.00 . . . no
O18 C78 H78A 110.00 . . . no
O18 C78 H78B 110.00 . . . no
C77 C78 H78A 110.00 . . . no
C77 C78 H78B 110.00 . . . no
H78A C78 H78B 109.00 . . . no
O18 C79 H79 109.00 . . . no
C76 C79 H79 109.00 . . . no
C80 C79 H79 109.00 . . . no
C80 C81 H81 120.00 . . . no
C82 C81 H81 120.00 . . . no
C81 C82 H82 121.00 . . . no
C83 C82 H82 121.00 . . . no
C83 C84 H84 121.00 . . . no
C85 C84 H84 121.00 . . . no
C80 C85 H85 119.00 . . . no
C84 C85 H85 119.00 . . . no
N10 C87 H87 107.00 . . . no
C88 C87 H87 107.00 . . . no
C91 C87 H87 107.00 . . . no
C87 C88 H88 107.00 . . . no
C89 C88 H88 107.00 . . . no
C90 C88 H88 107.00 . . . no
C88 C89 H89A 109.00 . . . no
C88 C89 H89B 109.00 . . . no
C88 C89 H89C 110.00 . . . no
H89A C89 H89B 109.00 . . . no
H89A C89 H89C 110.00 . . . no
H89B C89 H89C 109.00 . . . no
C88 C90 H90A 109.00 . . . no
C88 C90 H90B 109.00 . . . no
C88 C90 H90C 109.00 . . . no
H90A C90 H90B 109.00 . . . no
H90A C90 H90C 109.00 . . . no
H90B C90 H90C 110.00 . . . no
C92 C93 H93A 111.00 . . . no
C92 C93 H93B 111.00 . . . no
C94 C93 H93A 111.00 . . . no
C94 C93 H93B 111.00 . . . no
H93A C93 H93B 109.00 . . . no
O21 C94 H94A 110.00 . . . no
O21 C94 H94B 110.00 . . . no
C93 C94 H94A 110.00 . . . no
C93 C94 H94B 110.00 . . . no
H94A C94 H94B 108.00 . . . no
O21 C95 H95 108.00 . . . no
C92 C95 H95 108.00 . . . no
C96 C95 H95 108.00 . . . no
C96 C97 H97 118.00 . . . no
C98 C97 H97 118.00 . . . no
C97 C98 H98 121.00 . . . no
C99 C98 H98 121.00 . . . no
C99 C100 H10 120.00 . . . no
C101 C100 H10 120.00 . . . no
C96 C101 H10 120.00 . . . no
C100 C101 H10 120.00 . . . no
N12 C103 H1 107.00 . . . no
C104 C103 H1 107.00 . . . no
C107 C103 H1 107.00 . . . no
C103 C104 H10 106.00 . . . no
C105 C104 H10 106.00 . . . no
C106 C104 H10 106.00 . . . no
C104 C105 H105 109.00 . . . no
C104 C105 H105 109.00 . . . no
C104 C105 H105 109.00 . . . no
H105 C105 H105 109.00 . . . no
H105 C105 H105 110.00 . . . no
H105 C105 H105 110.00 . . . no
C104 C106 H106 110.00 . . . no
C104 C106 H106 109.00 . . . no
C104 C106 H106 110.00 . . . no
H106 C106 H106 109.00 . . . no
H106 C106 H106 109.00 . . . no
H106 C106 H106 110.00 . . . no
O24 C108 H108 109.00 . . . no
O24 C108 H108 110.00 . . . no
O24 C108 H108 109.00 . . . no
H108 C108 H108 109.00 . . . no
H108 C108 H108 110.00 . . . no
H108 C108 H108 110.00 . . . no

loop_
_geom_bond_atom_site_label_1
_geom_bond_atom_site_label_2
_geom_bond_distance
_geom_bond_site_symmetry_1
_geom_bond_site_symmetry_2
_geom_bond_publ_flag
Br1 C4 1.914(7) . . yes
Br2 C29 1.892(6) . . yes
Br3 C45 1.930(7) . . yes
Br4 C58 1.927(8) . . yes
Br5 C83 1.904(5) . . yes
Br6 C99 1.907(5) . . yes
O1 C7 1.422(6) . . yes
O1 C8 1.415(7) . . yes
O2 C11 1.232(6) . . yes
O3 C11 1.348(6) . . yes
O3 C12 1.451(9) . . yes
O4 C16 1.229(5) . . yes
O5 C21 1.227(5) . . yes
O6 C25 1.417(5) . . yes
O6 C24 1.427(5) . . yes
O7 C32 1.240(5) . . yes
O8 C37 1.228(7) . . yes
O9 C40 1.392(8) . . yes
O9 C41 1.415(7) . . yes
O10 C48 1.238(6) . . yes
O11 C53 1.222(5) . . yes
O12 C53 1.321(5) . . yes
O12 C54 1.448(7) . . yes
O13 C64 1.406(7) . . yes
O13 C61 1.424(6) . . yes
O14 C65 1.213(6) . . yes
O15 C65 1.335(7) . . yes
O15 C66 1.506(11) . . yes
O16 C70 1.235(5) . . yes
O17 C75 1.253(5) . . yes
O18 C79 1.415(5) . . yes
O18 C78 1.457(5) . . yes
O19 C86 1.222(5) . . yes
O20 C91 1.228(5) . . yes
O21 C94 1.408(9) . . yes
O21 C95 1.411(7) . . yes
O22 C102 1.245(5) . . yes
O23 C107 1.185(7) . . yes
O24 C108 1.462(9) . . yes
O24 C107 1.334(7) . . yes
N1 C11 1.335(7) . . yes
N1 C10 1.456(6) . . yes
N2 C17 1.462(6) . . yes
N2 C16 1.329(6) . . yes
N3 C22 1.468(5) . . yes
N3 C21 1.355(5) . . yes
N4 C32 1.346(6) . . yes
N4 C33 1.461(6) . . yes
N5 C38 1.468(6) . . yes
N5 C37 1.336(7) . . yes
N6 C49 1.453(6) . . yes
N6 C48 1.340(7) . . yes
N1 H1N 0.8800 . . no
N2 H2N 0.8800 . . no
N3 H3N 0.8800 . . no
N4 H4N 0.8800 . . no
N5 H5N 0.8800 . . no
N6 H6N 0.8800 . . no
N7 C65 1.361(8) . . yes
N7 C62 1.453(7) . . yes
N8 C70 1.351(6) . . yes
N8 C71 1.452(6) . . yes
N9 C76 1.479(5) . . yes
N9 C75 1.330(5) . . yes
N10 C86 1.346(6) . . yes
N10 C87 1.458(6) . . yes
N11 C91 1.333(6) . . yes
N11 C92 1.475(6) . . yes
N12 C102 1.334(6) . . yes
N12 C103 1.452(7) . . yes
N7 H7N 0.8800 . . no
N8 H8N 0.8800 . . no
N9 H9N 0.8800 . . no
N10 H10N 0.8800 . . no
N11 H11N 0.8800 . . no
N12 H12N 0.8800 . . no
C1 C7 1.506(7) . . no
C1 C2 1.398(8) . . no
C1 C6 1.390(7) . . no
C2 C3 1.400(8) . . no
C3 C4 1.370(8) . . no
C4 C5 1.349(11) . . no
C5 C6 1.408(10) . . no
C7 C10 1.579(6) . . no
C8 C9 1.498(7) . . no
C9 C10 1.534(7) . . no
C10 C16 1.530(6) . . no
C12 C15 1.563(8) . . no
C12 C13 1.476(9) . . no
C12 C14 1.494(13) . . no
C17 C18 1.540(7) . . no
C17 C21 1.534(6) . . no
C18 C20 1.524(8) . . no
C18 C19 1.526(8) . . no
C22 C25 1.577(6) . . no
C22 C32 1.524(6) . . no
C22 C23 1.551(6) . . no
C23 C24 1.515(6) . . no
C25 C26 1.521(6) . . no
C26 C27 1.394(6) . . no
C26 C31 1.362(8) . . no
C27 C28 1.370(6) . . no
C28 C29 1.357(7) . . no
C29 C30 1.385(11) . . no
C30 C31 1.389(11) . . no
C33 C37 1.538(8) . . no
C33 C34 1.518(7) . . no
C34 C36 1.538(10) . . no
C34 C35 1.542(11) . . no
C38 C41 1.558(8) . . no
C38 C48 1.526(7) . . no
C38 C39 1.522(9) . . no
C39 C40 1.537(10) . . no
C41 C42 1.510(8) . . no
C42 C47 1.415(7) . . no
C42 C43 1.372(8) . . no
C43 C44 1.379(9) . . no
C44 C45 1.335(10) . . no
C45 C46 1.405(11) . . no
C46 C47 1.379(9) . . no
C49 C50 1.531(6) . . no
C49 C53 1.530(6) . . no
C50 C51 1.531(6) . . no
C50 C52 1.524(7) . . no
C2 H2 0.9500 . . no
C3 H3 0.9500 . . no
C5 H5 0.9500 . . no
C6 H6 0.9500 . . no
C7 H7 1.0000 . . no
C8 H8B 0.9900 . . no
C8 H8A 0.9900 . . no
C9 H9B 0.9900 . . no
C9 H9A 0.9900 . . no
C13 H13C 0.9800 . . no
C13 H13A 0.9800 . . no
C13 H13B 0.9800 . . no
C14 H14C 0.9800 . . no
C14 H14A 0.9800 . . no
C14 H14B 0.9800 . . no
C15 H15A 0.9800 . . no
C15 H15C 0.9800 . . no
C15 H15B 0.9800 . . no
C17 H17 1.0000 . . no
C18 H18 1.0000 . . no
C19 H19B 0.9800 . . no
C19 H19A 0.9800 . . no
C19 H19C 0.9800 . . no
C20 H20C 0.9800 . . no
C20 H20A 0.9800 . . no
C20 H20B 0.9800 . . no
C23 H23A 0.9900 . . no
C23 H23B 0.9900 . . no
C24 H24B 0.9900 . . no
C24 H24A 0.9900 . . no
C25 H25 1.0000 . . no
C27 H27 0.9500 . . no
C28 H28 0.9500 . . no
C30 H30 0.9500 . . no
C31 H31 0.9500 . . no
C33 H33 1.0000 . . no
C34 H34 1.0000 . . no
C35 H35A 0.9800 . . no
C35 H35B 0.9800 . . no
C35 H35C 0.9800 . . no
C36 H36C 0.9800 . . no
C36 H36B 0.9800 . . no
C36 H36A 0.9800 . . no
C39 H39A 0.9900 . . no
C39 H39B 0.9900 . . no
C40 H40A 0.9900 . . no
C40 H40B 0.9900 . . no
C41 H41 1.0000 . . no
C43 H43 0.9500 . . no
C44 H44 0.9500 . . no
C46 H46 0.9500 . . no
C47 H47 0.9500 . . no
C49 H49 1.0000 . . no
C50 H50 1.0000 . . no
C51 H51B 0.9800 . . no
C51 H51A 0.9800 . . no
C51 H51C 0.9800 . . no
C52 H52B 0.9800 . . no
C52 H52C 0.9800 . . no
C52 H52A 0.9800 . . no
C54 H54B 0.9800 . . no
C54 H54C 0.9800 . . no
C54 H54A 0.9800 . . no
C55 C60 1.377(8) . . no
C55 C56 1.382(8) . . no
C55 C61 1.505(6) . . no
C56 C57 1.382(12) . . no
C57 C58 1.337(13) . . no
C58 C59 1.339(12) . . no
C59 C60 1.416(10) . . no
C61 C62 1.584(6) . . no
C62 C70 1.520(6) . . no
C62 C63 1.523(8) . . no
C63 C64 1.505(8) . . no
C66 C68 1.518(14) . . no
C66 C67 1.540(12) . . no
C66 C69 1.499(12) . . no
C71 C75 1.546(6) . . no
C71 C72 1.515(7) . . no
C72 C73 1.542(8) . . no
C72 C74 1.530(9) . . no
C76 C77 1.516(6) . . no
C76 C79 1.563(6) . . no
C76 C86 1.542(6) . . no
C77 C78 1.509(6) . . no
C79 C80 1.510(6) . . no
C80 C81 1.394(6) . . no
C80 C85 1.376(7) . . no
C81 C82 1.393(7) . . no
C82 C83 1.378(8) . . no
C83 C84 1.374(8) . . no
C84 C85 1.395(7) . . no
C87 C88 1.526(6) . . no
C87 C91 1.551(6) . . no
C88 C90 1.539(6) . . no
C88 C89 1.536(8) . . no
C92 C95 1.558(7) . . no
C92 C102 1.529(6) . . no
C92 C93 1.558(8) . . no
C93 C94 1.489(9) . . no
C95 C96 1.488(7) . . no
C96 C97 1.394(7) . . no
C96 C101 1.407(7) . . no
C97 C98 1.361(8) . . no
C98 C99 1.414(8) . . no
C99 C100 1.371(8) . . no
C100 C101 1.401(8) . . no
C103 C104 1.489(9) . . no
C103 C107 1.544(8) . . no
C104 C106 1.526(9) . . no
C104 C105 1.453(10) . . no
C56 H56 0.9500 . . no
C57 H57 0.9500 . . no
C59 H59 0.9500 . . no
C60 H60 0.9500 . . no
C61 H61 1.0000 . . no
C63 H63A 0.9900 . . no
C63 H63B 0.9900 . . no
C64 H64A 0.9900 . . no
C64 H64B 0.9900 . . no
C67 H67A 0.9800 . . no
C67 H67B 0.9800 . . no
C67 H67C 0.9800 . . no
C68 H68A 0.9800 . . no
C68 H68B 0.9800 . . no
C68 H68C 0.9800 . . no
C69 H69A 0.9800 . . no
C69 H69B 0.9800 . . no
C69 H69C 0.9800 . . no
C71 H71 1.0000 . . no
C72 H72 1.0000 . . no
C73 H73A 0.9800 . . no
C73 H73B 0.9800 . . no
C73 H73C 0.9800 . . no
C74 H74A 0.9800 . . no
C74 H74B 0.9800 . . no
C74 H74C 0.9800 . . no
C77 H77A 0.9900 . . no
C77 H77B 0.9900 . . no
C78 H78A 0.9900 . . no
C78 H78B 0.9900 . . no
C79 H79 1.0000 . . no
C81 H81 0.9500 . . no
C82 H82 0.9500 . . no
C84 H84 0.9500 . . no
C85 H85 0.9500 . . no
C87 H87 1.0000 . . no
C88 H88 1.0000 . . no
C89 H89A 0.9800 . . no
C89 H89B 0.9800 . . no
C89 H89C 0.9800 . . no
C90 H90A 0.9800 . . no
C90 H90B 0.9800 . . no
C90 H90C 0.9800 . . no
C93 H93A 0.9900 . . no
C93 H93B 0.9900 . . no
C94 H94A 0.9900 . . no
C94 H94B 0.9900 . . no
C95 H95 1.0000 . . no
C97 H97 0.9500 . . no
C98 H98 0.9500 . . no
C100 H10 0.9500 . . no
C101 H10 0.9500 . . no
C103 H1 1.0000 . . no
C104 H10 1.0000 . . no
C105 H105 0.9800 . . no
C105 H105 0.9800 . . no
C105 H105 0.9800 . . no
C106 H106 0.9800 . . no
C106 H106 0.9800 . . no
C106 H106 0.9800 . . no
C108 H108 0.9800 . . no
C108 H108 0.9800 . . no
C108 H108 0.9800 . . no

loop_
_geom_contact_atom_site_label_1
_geom_contact_atom_site_label_2
_geom_contact_distance
_geom_contact_site_symmetry_1
_geom_contact_site_symmetry_2
_geom_contact_publ_flag
Br2 C90 3.520(5) . 1_656 no
Br4 C28 3.716(5) . 1_454 no
Br4 C83 3.569(5) . 1_554 no
Br4 C82 3.388(5) . 1_554 no
Br5 C3 3.669(6) . . no
Br1 H90A 3.2100 . 1_556 no
Br2 H71 3.1100 . 1_656 no
Br2 H90B 3.0300 . 1_656 no
Br2 H90A 3.1600 . 1_656 no
Br4 H28 3.0600 . 1_454 no
Br5 H3 3.1900 . . no
Br6 H24B 3.0700 . 1_455 no
Br6 H5 3.2100 . 1_454 no
O1 N1 3.094(5) . . no
O1 C47 3.366(6) . 2_555 no
O1 C64 3.277(7) . 2_555 no
O2 C13 2.999(8) . . no
O2 C9 3.129(5) . . no
O2 N2 3.121(6) . . no
O2 N3 3.111(5) . . no
O2 C16 2.923(6) . . no
O2 C14 3.066(10) . . no
O4 C36 3.340(7) . . no
O4 N3 2.893(4) . . no
O4 C35 3.284(7) . . no
O4 N4 2.979(5) . . no
O4 C21 2.943(5) . . no
O4 C1 3.162(5) . . no
O5 C23 3.113(5) . . no
O5 N5 3.138(5) . . no
O5 C20 3.082(6) . . no
O5 C32 2.806(5) . . no
O5 N4 2.924(5) . . no
O6 C106 3.369(7) . 1_655 no
O7 C27 3.022(5) . . no
O7 N5 2.901(5) . . no
O7 C37 3.018(7) . . no
O7 C26 3.321(5) . . no
O7 C51 3.393(6) . . no
O7 N6 2.989(4) . . no
O8 C39 3.058(8) . . no
O8 O12 3.172(5) . . no
O8 C48 2.832(6) . . no
O8 N6 3.071(6) . . no
O9 O10 3.160(6) . . no
O9 C85 3.314(7) . . no
O10 C40 3.074(7) . . no
O10 C47 3.259(7) . . no
O10 C53 2.677(6) . . no
O10 N1 2.796(5) . 2_545 no
O10 O9 3.160(6) . . no
O10 O11 3.216(6) . . no
O10 O12 3.026(6) . . no
O11 O10 3.216(6) . . no
O11 N2 3.104(5) . 2_545 no
O12 C51 3.205(7) . . no
O12 O10 3.026(6) . . no
O12 O8 3.172(5) . . no
O12 C48 3.035(6) . . no
O12 N6 2.740(5) . . no
O13 N7 3.214(6) . . no
O14 C63 3.194(7) . . no
O14 N9 2.925(5) . . no
O14 C79 3.204(5) . . no
O14 C70 2.782(6) . . no
O14 C69 3.039(11) . . no
O14 N8 3.044(5) . . no
O14 C68 2.930(12) . . no
O15 C94 3.278(7) . 2_444 no
O16 C75 2.908(5) . . no
O16 N9 2.949(5) . . no
O16 C55 3.260(5) . . no
O16 C60 3.212(7) . . no
O16 C90 3.294(6) . . no
O16 N10 2.994(4) . . no
O17 C101 3.170(6) . . no
O17 N11 3.099(5) . . no
O17 C77 3.158(5) . . no
O17 C86 2.821(5) . . no
O17 N10 2.958(5) . . no
O18 N9 2.985(4) . . no
O19 N11 2.932(5) . . no
O19 C91 2.926(5) . . no
O19 C80 3.038(5) . . no
O19 C105 3.231(7) . . no
O19 N12 2.938(5) . . no
O19 C85 3.269(6) . . no
O20 C93 2.985(8) . . no
O20 C89 3.094(7) . . no
O20 N12 3.172(5) . . no
O20 C102 2.943(5) . . no
O22 C94 3.201(7) . . no
O22 C107 3.120(7) . . no
O22 C97 3.277(7) . . no
O22 N7 3.043(5) . 2_454 no
O23 N12 2.832(6) . . no
O23 C102 3.266(6) . . no
O23 C20 3.270(7) . . no
O24 C56 3.328(9) . 2_454 no
O24 C105 3.339(7) . . no
O1 H6 2.5600 . . no
O1 H64B 2.7300 . 2_555 no
O1 H47 2.5700 . 2_555 no
O2 H3N 2.2400 . . no
O2 H14B 2.4900 . . no
O2 H31 2.6700 . . no
O2 H13A 2.4000 . . no
O2 H9B 2.5800 . . no
O2 H25 2.6000 . . no
O4 H4N 2.1000 . . no
O4 H35B 2.4300 . . no
O4 H9A 2.4900 . . no
O4 H36A 2.5100 . . no
O4 H3N 2.7500 . . no
O4 H17 2.8500 . . no
O5 H43 2.7800 . . no
O5 H84 2.7200 . . no
O5 H23B 2.7900 . . no
O5 H4N 2.8200 . . no
O5 H20B 2.4500 . . no
O5 H5N 2.2600 . . no
O6 H78A 2.7000 . 1_655 no
O6 H77A 2.8100 . 1_655 no
O6 H106 2.5300 . 1_655 no
O6 H81 2.8900 . 1_655 no
O6 H27 2.6400 . . no
O7 H27 2.5800 . . no
O7 H51B 2.5200 . . no
O7 H5N 2.7300 . . no
O7 H6N 2.1100 . . no
O7 H52A 2.6300 . . no
O7 H23A 2.3700 . . no
O7 H33 2.6500 . . no
O8 H34 2.5800 . . no
O8 H39B 2.7600 . . no
O9 H85 2.7500 . . no
O9 H47 2.6200 . . no
O10 H7 2.7600 . 2_545 no
O10 H40B 2.8200 . . no
O10 H49 2.6700 . . no
O10 H39B 2.5900 . . no
O10 H1N 1.9200 . 2_545 no
O10 H47 2.7000 . . no
O11 H2N 2.4300 . 2_545 no
O11 H2 2.5800 . 2_545 no
O11 H54A 2.6000 . . no
O11 H7 2.8600 . 2_545 no
O11 H18 2.7800 . 2_545 no
O11 H54B 2.6800 . . no
O11 H108 2.7600 . 2_545 no
O12 H51A 2.6300 . . no
O13 H97 2.9200 . 2_444 no
O13 H60 2.6700 . . no
O14 H63B 2.7200 . . no
O14 H68C 2.3500 . . no
O14 H69C 2.4800 . . no
O14 H9N 2.0800 . . no
O14 H79 2.4200 . . no
O15 H94B 2.3600 . 2_444 no
O16 H10N 2.1200 . . no
O16 H71 2.6300 . . no
O16 H63A 2.4000 . . no
O16 H90B 2.5400 . . no
O16 H9N 2.8400 . . no
O17 H77B 2.6400 . . no
O17 H10 2.2800 . . no
O17 H72 2.6200 . . no
O17 H11N 2.2200 . . no
O17 H10N 2.8700 . . no
O18 H68C 2.8900 . . no
O18 H81 2.5200 . . no
O18 H9N 2.8700 . . no
O18 H52C 2.8700 . 1_455 no
O18 H69C 2.8200 . . no
O19 H11N 2.8100 . . no
O19 H106 2.6800 . . no
O19 H105 2.4200 . . no
O19 H12N 2.0600 . . no
O19 H87 2.7200 . . no
O19 H77A 2.4800 . . no
O20 H89B 2.4700 . . no
O20 H93A 2.8000 . . no
O20 H20C 2.8100 . . no
O21 H97 2.6100 . . no
O21 H8A 2.7600 . 1_454 no
O22 H61 2.5500 . 2_454 no
O22 H97 2.6900 . . no
O22 H7N 2.1700 . 2_454 no
O22 H93A 2.5300 . . no
O22 H1 2.5000 . . no
O23 H108 2.6100 . . no
O23 H20C 2.5400 . . no
O23 H108 2.6300 . . no
O24 H10 2.5800 . . no
O24 H105 2.8600 . . no
O24 H56 2.5200 . 2_454 no
N1 N2 2.724(6) . . no
N1 O1 3.094(5) . . no
N1 O10 2.796(5) . 2_555 no
N2 C2 3.442(6) . . no
N2 O2 3.121(6) . . no
N2 C11 3.076(7) . . no
N2 N3 2.767(5) . . no
N2 N1 2.724(6) . . no
N2 O11 3.104(5) . 2_555 no
N3 N4 2.750(5) . . no
N3 O4 2.893(4) . . no
N3 N2 2.767(5) . . no
N3 O2 3.111(5) . . no
N3 C19 3.393(7) . . no
N3 C16 2.978(5) . . no
N4 C21 2.935(6) . . no
N4 O4 2.979(5) . . no
N4 O5 2.924(5) . . no
N4 N3 2.750(5) . . no
N4 N5 2.802(6) . . no
N4 C26 3.249(6) . . no
N5 N4 2.802(6) . . no
N5 C32 2.994(6) . . no
N5 O5 3.138(5) . . no
N5 N6 2.773(6) . . no
N5 O7 2.901(5) . . no
N6 O7 2.989(4) . . no
N6 N5 2.773(6) . . no
N6 C37 2.981(7) . . no
N6 O12 2.740(5) . . no
N6 C42 3.234(7) . . no
N6 C47 3.258(7) . . no
N6 O8 3.071(6) . . no
N7 N8 2.813(6) . . no
N7 O22 3.043(5) . 2_444 no
N7 O13 3.214(6) . . no
N8 N9 2.763(5) . . no
N8 N7 2.813(6) . . no
N8 O14 3.044(5) . . no
N8 C65 3.083(7) . . no
N8 C55 3.351(6) . . no
N9 O14 2.925(5) . . no
N9 C70 3.032(6) . . no
N9 N10 2.756(6) . . no
N9 O16 2.949(5) . . no
N9 N8 2.763(5) . . no
N9 O18 2.985(4) . . no
N10 N9 2.756(6) . . no
N10 N11 2.794(5) . . no
N10 O16 2.994(4) . . no
N10 C75 2.956(6) . . no
N10 O17 2.958(5) . . no
N11 O17 3.099(5) . . no
N11 O19 2.932(5) . . no
N11 N10 2.794(5) . . no
N11 C86 3.023(6) . . no
N11 N12 2.764(6) . . no
N12 C91 3.066(6) . . no
N12 O20 3.172(5) . . no
N12 C96 3.303(6) . . no
N12 N11 2.764(6) . . no
N12 O19 2.938(5) . . no
N12 O23 2.832(6) . . no
N1 H8B 2.7900 . . no
N1 H2N 2.3400 . . no
N2 H3N 2.4100 . . no
N2 H19B 2.7100 . . no
N3 H19A 2.9000 . . no
N3 H4N 2.3800 . . no
N4 H5N 2.4600 . . no
N4 H36A 2.6700 . . no
N4 H35B 2.7500 . . no
N5 H6N 2.4400 . . no
N6 H52A 2.7500 . . no
N6 H51B 2.7200 . . no
N7 H8N 2.5000 . . no
N7 H64B 2.9100 . . no
N8 H9N 2.4000 . . no
N8 H74B 2.7300 . . no
N8 H73A 2.8200 . . no
N9 H78B 2.9100 . . no
N9 H10N 2.3900 . . no
N10 H11N 2.4400 . . no
N10 H90B 2.8400 . . no
N11 H12N 2.3900 . . no
N12 H105 2.7800 . . no
N12 H106 2.5900 . . no
C1 O4 3.162(5) . . no
C2 C16 3.226(7) . . no
C2 N2 3.442(6) . . no
C3 Br5 3.669(6) . . no
C6 C16 3.593(7) . . no
C6 C9 3.529(9) . . no
C9 O2 3.129(5) . . no
C9 C6 3.529(9) . . no
C11 N2 3.076(7) . . no
C13 O2 2.999(8) . . no
C14 O2 3.066(10) . . no
C16 C2 3.226(7) . . no
C16 O2 2.923(6) . . no
C16 N3 2.978(5) . . no
C16 C6 3.593(7) . . no
C19 N3 3.393(7) . . no
C20 O5 3.082(6) . . no
C20 C84 3.502(8) . . no
C20 O23 3.270(7) . . no
C21 O4 2.943(5) . . no
C21 N4 2.935(6) . . no
C23 O5 3.113(5) . . no
C23 C43 3.414(7) . . no
C23 C44 3.394(7) . . no
C24 C106 3.543(8) . 1_655 no
C24 C77 3.578(6) . 1_655 no
C26 N4 3.249(6) . . no
C26 O7 3.321(5) . . no
C27 O7 3.022(5) . . no
C27 C82 3.551(7) . 1_655 no
C27 C32 3.026(6) . . no
C27 C81 3.538(6) . 1_655 no
C28 Br4 3.716(5) . 1_656 no
C32 C27 3.026(6) . . no
C32 N5 2.994(6) . . no
C32 O5 2.806(5) . . no
C35 O4 3.284(7) . . no
C36 O4 3.340(7) . . no
C37 N6 2.981(7) . . no
C37 O7 3.018(7) . . no
C39 O8 3.058(8) . . no
C40 C85 3.543(8) . . no
C40 O10 3.074(7) . . no
C41 C85 3.474(8) . . no
C42 N6 3.234(7) . . no
C43 C23 3.414(7) . . no
C44 C23 3.394(7) . . no
C47 N6 3.258(7) . . no
C47 O1 3.366(6) . 2_545 no
C47 C48 3.042(7) . . no
C47 O10 3.259(7) . . no
C48 O12 3.035(6) . . no
C48 O8 2.832(6) . . no
C48 C47 3.042(7) . . no
C51 C108 3.527(10) . 2_545 no
C51 O7 3.393(6) . . no
C51 O12 3.205(7) . . no
C53 C108 3.537(9) . 2_545 no
C53 O10 2.677(6) . . no
C55 O16 3.260(5) . . no
C55 N8 3.351(6) . . no
C56 O24 3.328(9) . 2_444 no
C56 C70 3.506(8) . . no
C60 O16 3.212(7) . . no
C60 C70 3.280(8) . . no
C63 O14 3.194(7) . . no
C64 O1 3.277(7) . 2_545 no
C65 N8 3.083(7) . . no
C68 O14 2.930(12) . . no
C69 O14 3.039(11) . . no
C70 C60 3.280(8) . . no
C70 N9 3.032(6) . . no
C70 O14 2.782(6) . . no
C70 C56 3.506(8) . . no
C75 O16 2.908(5) . . no
C75 N10 2.956(6) . . no
C77 C24 3.578(6) . 1_455 no
C77 C81 3.401(6) . . no
C77 O17 3.158(5) . . no
C78 C81 3.418(6) . . no
C79 O14 3.204(5) . . no
C80 O19 3.038(5) . . no
C81 C77 3.401(6) . . no
C81 C27 3.538(6) . 1_455 no
C81 C78 3.418(6) . . no
C82 Br4 3.388(5) . 1_556 no
C82 C27 3.551(7) . 1_455 no
C82 C105 3.583(8) . . no
C83 Br4 3.569(5) . 1_556 no
C84 C20 3.502(8) . . no
C85 C86 3.107(6) . . no
C85 C40 3.543(8) . . no
C85 O19 3.269(6) . . no
C85 O9 3.314(7) . . no
C85 C41 3.474(8) . . no
C86 N11 3.023(6) . . no
C86 O17 2.821(5) . . no
C86 C85 3.107(6) . . no
C89 O20 3.094(7) . . no
C90 O16 3.294(6) . . no
C90 Br2 3.520(5) . 1_454 no
C91 O19 2.926(5) . . no
C91 N12 3.066(6) . . no
C93 O20 2.985(8) . . no
C94 O15 3.278(7) . 2_454 no
C94 O22 3.201(7) . . no
C96 N12 3.303(6) . . no
C97 C102 3.141(7) . . no
C97 O22 3.277(7) . . no
C101 O17 3.170(6) . . no
C102 C97 3.141(7) . . no
C102 O23 3.266(6) . . no
C102 O20 2.943(5) . . no
C105 O19 3.231(7) . . no
C105 C82 3.583(8) . . no
C105 O24 3.339(7) . . no
C106 C24 3.543(8) . 1_455 no
C106 O6 3.369(7) . 1_455 no
C6 H9A 3.0900 . . no
C107 O22 3.120(7) . . no
C108 C53 3.537(9) . 2_555 no
C108 C51 3.527(10) . 2_555 no
C8 H64B 2.9000 . 2_555 no
C11 H9B 2.7500 . . no
C11 H14B 2.7400 . . no
C11 H13A 2.8100 . . no
C11 H2N 2.7200 . . no
C13 H106 3.0300 . 1_655 no
C14 H10 2.8000 . 1_655 no
C15 H39B 3.0900 . 2_555 no
C16 H3N 2.5600 . . no
C19 H2N 2.8200 . . no
C20 H87 2.8700 . . no
C21 H19A 2.6500 . . no
C21 H20B 2.7700 . . no
C21 H23B 2.8500 . . no
C21 H4N 2.5300 . . no
C23 H43 3.0100 . . no
C23 H44 2.9900 . . no
C24 H106 2.9300 . 1_655 no
C24 H78A 2.9400 . 1_655 no
C25 H106 2.9900 . 1_655 no
C27 H81 2.9000 . 1_655 no
C27 H82 2.9400 . 1_655 no
C28 H82 2.9400 . 1_655 no
C30 H94A 3.0000 . 1_656 no
C32 H27 2.9300 . . no
C32 H5N 2.5600 . . no
C35 H4N 2.8400 . . no
C36 H4N 2.8600 . . no
C37 H35A 2.6700 . . no
C37 H6N 2.6300 . . no
C41 H85 2.8800 . . no
C43 H23A 2.7000 . . no
C44 H23A 2.6400 . . no
C46 H64A 2.8400 . . no
C48 H47 2.8500 . . no
C51 H6N 2.8200 . . no
C51 H108 2.8500 . 2_545 no
C52 H6N 2.9100 . . no
C53 H108 3.0100 . 2_545 no
C53 H51A 2.8500 . . no
C54 H108 3.0900 . 2_545 no
C59 H15B 3.0800 . 2_544 no
C60 H15B 2.9800 . 2_544 no
C64 H97 3.0900 . 2_444 no
C65 H68C 2.7900 . . no
C65 H63B 2.7900 . . no
C65 H9N 2.9700 . . no
C65 H69C 2.7700 . . no
C65 H8N 2.7900 . . no
C70 H9N 2.6300 . . no
C73 H8N 3.0500 . . no
C74 H8N 2.8000 . . no
C75 H77B 2.8400 . . no
C75 H74A 2.7400 . . no
C75 H10N 2.5600 . . no
C77 H24A 2.8900 . 1_455 no
C77 H81 3.0700 . . no
C78 H69C 3.0800 . . no
C78 H52C 3.0900 . 1_455 no
C78 H81 2.8500 . . no
C78 H24A 2.9600 . 1_455 no
C80 H77A 3.0200 . . no
C81 H77A 2.9500 . . no
C82 H105 2.8900 . . no
C84 H20A 2.9100 . . no
C84 H41 2.8100 . . no
C85 H41 2.7300 . . no
C85 H40A 3.0000 . . no
C86 H85 3.0400 . . no
C86 H11N 2.6200 . . no
C86 H12N 3.0600 . . no
C90 H10N 2.9500 . . no
C91 H93B 2.9400 . . no
C91 H12N 2.6600 . . no
C91 H90A 2.6400 . . no
C91 H89B 2.8600 . . no
C94 H30 2.8600 . 1_454 no
C94 H67B 2.8700 . 2_454 no
C98 H106 2.9900 . . no
C99 H5 2.9000 . 1_454 no
C99 H106 3.0300 . . no
C101 H36C 3.0400 . 1_454 no
C102 H97 2.9000 . . no
C105 H12N 2.9300 . . no
C106 H24B 3.0100 . 1_455 no
C106 H12N 2.8200 . . no
C107 H105 3.0100 . . no
C107 H105 2.6400 . . no
C108 H56 2.9100 . 2_454 no
C108 H51A 2.7900 . 2_555 no
C108 H54A 3.0700 . 2_555 no
H1 H106 2.5500 . . no
H1 O22 2.5000 . . no
H10 O24 2.5800 . . no
H10 H95 2.3400 . . no
H10 H14B 2.5000 . 1_455 no
H10 C14 2.8000 . 1_455 no
H10 H14A 2.2600 . 1_455 no
H10 O17 2.2800 . . no
H1N H7 2.1300 . . no
H1N O10 1.9200 . 2_555 no
H2 H7 2.4000 . . no
H2 O11 2.5800 . 2_555 no
H2N N1 2.3400 . . no
H2N C11 2.7200 . . no
H2N C19 2.8200 . . no
H2N H18 2.3300 . . no
H2N H19B 2.3100 . . no
H2N O11 2.4300 . 2_555 no
H3 Br5 3.1900 . . no
H105 C107 3.0100 . . no
H105 H12N 2.4000 . . no
H105 H20A 2.5700 . . no
H105 C82 2.8900 . . no
H105 H106 2.2900 . . no
H105 O24 2.8600 . . no
H105 O19 2.4200 . . no
H105 N12 2.7800 . . no
H105 C107 2.6400 . . no
H3N H25 2.1700 . . no
H3N N2 2.4100 . . no
H3N C16 2.5600 . . no
H3N O2 2.2400 . . no
H3N O4 2.7500 . . no
H4N N3 2.3800 . . no
H4N O4 2.1000 . . no
H4N O5 2.8200 . . no
H4N C36 2.8600 . . no
H4N H35B 2.2900 . . no
H4N H36A 2.3200 . . no
H4N C21 2.5300 . . no
H4N C35 2.8400 . . no
H5 Br6 3.2100 . 1_656 no
H5 C99 2.9000 . 1_656 no
H106 C13 3.0300 . 1_455 no
H106 O19 2.6800 . . no
H106 N12 2.5900 . . no
H106 C98 2.9900 . . no
H106 H77A 2.4600 . . no
H106 C99 3.0300 . . no
H106 H12N 2.2700 . . no
H106 H25 2.5400 . 1_455 no
H106 H1 2.5500 . . no
H106 H13B 2.5000 . 1_455 no
H106 O6 2.5300 . 1_455 no
H106 C24 2.9300 . 1_455 no
H106 C25 2.9900 . 1_455 no
H106 H24B 2.5200 . 1_455 no
H106 H105 2.2900 . . no
H5N O7 2.7300 . . no
H5N N4 2.4600 . . no
H5N C32 2.5600 . . no
H5N H41 2.3400 . . no
H5N O5 2.2600 . . no
H6 O1 2.5600 . . no
H6N O7 2.1100 . . no
H6N H52A 2.3800 . . no
H6N C51 2.8200 . . no
H6N C52 2.9100 . . no
H6N C37 2.6300 . . no
H6N H51B 2.2800 . . no
H6N N5 2.4400 . . no
H7 H1N 2.1300 . . no
H7 H49 2.4300 . 2_555 no
H7 O10 2.7600 . 2_555 no
H7 H2 2.4000 . . no
H7 O11 2.8600 . 2_555 no
H108 H54A 2.4800 . 2_555 no
H108 C53 3.0100 . 2_555 no
H108 H51A 2.2800 . 2_555 no
H108 C54 3.0900 . 2_555 no
H108 C51 2.8500 . 2_555 no
H108 O23 2.6300 . . no
H108 O11 2.7600 . 2_555 no
H108 O23 2.6100 . . no
H7N H61 2.1100 . . no
H7N O22 2.1700 . 2_444 no
H8A O21 2.7600 . 1_656 no
H8A H64B 2.3100 . 2_555 no
H8B N1 2.7900 . . no
H8N N7 2.5000 . . no
H8N C65 2.7900 . . no
H8N C73 3.0500 . . no
H8N H74B 2.2500 . . no
H8N C74 2.8000 . . no
H8N H73A 2.5600 . . no
H9A O4 2.4900 . . no
H9A C6 3.0900 . . no
H9B C11 2.7500 . . no
H9B O2 2.5800 . . no
H9B H31 2.3700 . . no
H9N H79 2.2500 . . no
H9N O18 2.8700 . . no
H9N C70 2.6300 . . no
H9N O16 2.8400 . . no
H9N O14 2.0800 . . no
H9N C65 2.9700 . . no
H9N N8 2.4000 . . no
H10N O16 2.1200 . . no
H10N N9 2.3900 . . no
H10N C90 2.9500 . . no
H10N C75 2.5600 . . no
H10N O17 2.8700 . . no
H10N H88 2.3400 . . no
H10N H90B 2.4600 . . no
H11N H95 2.2400 . . no
H11N O19 2.8100 . . no
H11N O17 2.2200 . . no
H11N N10 2.4400 . . no
H11N C86 2.6200 . . no
H12N C91 2.6600 . . no
H12N H106 2.2700 . . no
H12N C105 2.9300 . . no
H12N C86 3.0600 . . no
H12N N11 2.3900 . . no
H12N C106 2.8200 . . no
H12N H105 2.4000 . . no
H12N O19 2.0600 . . no
H13A C11 2.8100 . . no
H13A O2 2.4000 . . no
H13A H14B 2.5100 . . no
H13B H14A 2.4900 . . no
H13B H106 2.5000 . 1_655 no
H13B H15B 2.5400 . . no
H13C H15A 2.4800 . . no
H14A H15B 2.5600 . . no
H14A H13B 2.4900 . . no
H14A H10 2.2600 . 1_655 no
H14B O2 2.4900 . . no
H14B H10 2.5000 . 1_655 no
H14B H13A 2.5100 . . no
H14B C11 2.7400 . . no
H14C H15C 2.4300 . . no
H15A H13C 2.4800 . . no
H15B H13B 2.5400 . . no
H15B C59 3.0800 . 2_554 no
H15B C60 2.9800 . 2_554 no
H15B H14A 2.5600 . . no
H15C H39B 2.3500 . 2_555 no
H15C H14C 2.4300 . . no
H17 O4 2.8500 . . no
H17 H20A 2.4400 . . no
H18 O11 2.7800 . 2_555 no
H18 H2N 2.3300 . . no
H19A C21 2.6500 . . no
H19A N3 2.9000 . . no
H19B N2 2.7100 . . no
H19B H2N 2.3100 . . no
H19C H20C 2.4600 . . no
H20A H17 2.4400 . . no
H20A H105 2.5700 . . no
H20A C84 2.9100 . . no
H20B C21 2.7700 . . no
H20B O5 2.4500 . . no
H20B H87 2.3500 . . no
H20C H19C 2.4600 . . no
H20C H87 2.5900 . . no
H20C O20 2.8100 . . no
H20C O23 2.5400 . . no
H23A O7 2.3700 . . no
H23A C44 2.6400 . . no
H23A H43 2.5300 . . no
H23A H44 2.4200 . . no
H23A C43 2.7000 . . no
H23B C21 2.8500 . . no
H23B O5 2.7900 . . no
H24A H78A 2.4000 . 1_655 no
H24A C78 2.9600 . 1_655 no
H24A C77 2.8900 . 1_655 no
H24B Br6 3.0700 . 1_655 no
H24B H106 2.5200 . 1_655 no
H24B C106 3.0100 . 1_655 no
H24B H25 2.4400 . . no
H25 H24B 2.4400 . . no
H25 O2 2.6000 . . no
H25 H31 2.3300 . . no
H25 H106 2.5400 . 1_655 no
H25 H3N 2.1700 . . no
H27 O6 2.6400 . . no
H27 O7 2.5800 . . no
H27 H81 2.5000 . 1_655 no
H27 C32 2.9300 . . no
H28 Br4 3.0600 . 1_656 no
H30 H94A 2.0600 . 1_656 no
H30 C94 2.8600 . 1_656 no
H31 H9B 2.3700 . . no
H31 O2 2.6700 . . no
H31 H25 2.3300 . . no
H33 O7 2.6500 . . no
H33 H36B 2.4600 . . no
H34 O8 2.5800 . . no
H35A C37 2.6700 . . no
H35B H4N 2.2900 . . no
H35B N4 2.7500 . . no
H35B O4 2.4300 . . no
H35C H36C 2.4900 . . no
H36A N4 2.6700 . . no
H36A H4N 2.3200 . . no
H36A O4 2.5100 . . no
H36B H33 2.4600 . . no
H36C H35C 2.4900 . . no
H36C C101 3.0400 . 1_656 no
H39B C15 3.0900 . 2_545 no
H39B O8 2.7600 . . no
H39B O10 2.5900 . . no
H39B H15C 2.3500 . 2_545 no
H40A C85 3.0000 . . no
H40B O10 2.8200 . . no
H41 H43 2.3500 . . no
H41 H84 2.3800 . . no
H41 H85 2.1900 . . no
H41 C85 2.7300 . . no
H41 H5N 2.3400 . . no
H41 C84 2.8100 . . no
H43 O5 2.7800 . . no
H43 H41 2.3500 . . no
H43 C23 3.0100 . . no
H43 H23A 2.5300 . . no
H44 C23 2.9900 . . no
H44 H23A 2.4200 . . no
H46 H64A 2.5100 . . no
H47 O1 2.5700 . 2_545 no
H47 O9 2.6200 . . no
H47 O10 2.7000 . . no
H47 C48 2.8500 . . no
H49 H52B 2.4100 . . no
H49 H7 2.4300 . 2_545 no
H49 O10 2.6700 . . no
H51A O12 2.6300 . . no
H51A C53 2.8500 . . no
H51A C108 2.7900 . 2_545 no
H51A H108 2.2800 . 2_545 no
H51B N6 2.7200 . . no
H51B H6N 2.2800 . . no
H51B O7 2.5200 . . no
H51C H52C 2.4200 . . no
H52A N6 2.7500 . . no
H52A H6N 2.3800 . . no
H52A O7 2.6300 . . no
H52B H49 2.4100 . . no
H52B H69A 2.5100 . 1_655 no
H52C C78 3.0900 . 1_655 no
H52C O18 2.8700 . 1_655 no
H52C H51C 2.4200 . . no
H54A H108 2.4800 . 2_545 no
H54A C108 3.0700 . 2_545 no
H54A O11 2.6000 . . no
H54B O11 2.6800 . . no
H56 H61 2.3000 . . no
H56 O24 2.5200 . 2_444 no
H56 C108 2.9100 . 2_444 no
H60 O13 2.6700 . . no
H61 H56 2.3000 . . no
H61 O22 2.5500 . 2_444 no
H61 H7N 2.1100 . . no
H63A O16 2.4000 . . no
H63B C65 2.7900 . . no
H63B O14 2.7200 . . no
H64A C46 2.8400 . . no
H64A H46 2.5100 . . no
H64B C8 2.9000 . 2_545 no
H64B H8A 2.3100 . 2_545 no
H64B O1 2.7300 . 2_545 no
H64B N7 2.9100 . . no
H64B H97 2.4500 . 2_444 no
H67A H68B 2.5500 . . no
H67B H68A 2.5500 . . no
H67B C94 2.8700 . 2_444 no
H67B H94A 2.6000 . 2_444 no
H67B H94B 2.5400 . 2_444 no
H67C H69B 2.4600 . . no
H68A H67B 2.5500 . . no
H68B H67A 2.5500 . . no
H68C O14 2.3500 . . no
H68C H69C 2.4900 . . no
H68C C65 2.7900 . . no
H68C O18 2.8900 . . no
H69A H52B 2.5100 . 1_455 no
H69B H67C 2.4600 . . no
H69C O14 2.4800 . . no
H69C C78 3.0800 . . no
H69C O18 2.8200 . . no
H69C C65 2.7700 . . no
H69C H78B 2.4700 . . no
H69C H68C 2.4900 . . no
H71 Br2 3.1100 . 1_454 no
H71 O16 2.6300 . . no
H71 H73B 2.4200 . . no
H72 O17 2.6200 . . no
H73A N8 2.8200 . . no
H73A H8N 2.5600 . . no
H73B H71 2.4200 . . no
H73C H74C 2.4800 . . no
H74A C75 2.7400 . . no
H74B N8 2.7300 . . no
H74B H8N 2.2500 . . no
H74C H73C 2.4800 . . no
H77A O6 2.8100 . 1_455 no
H77A C81 2.9500 . . no
H77A O19 2.4800 . . no
H77A C80 3.0200 . . no
H77A H106 2.4600 . . no
H77B C75 2.8400 . . no
H77B O17 2.6400 . . no
H78A H24A 2.4000 . 1_455 no
H78A O6 2.7000 . 1_455 no
H78A C24 2.9400 . 1_455 no
H78B N9 2.9100 . . no
H78B H69C 2.4700 . . no
H79 H9N 2.2500 . . no
H79 H85 2.4300 . . no
H79 O14 2.4200 . . no
H81 C27 2.9000 . 1_455 no
H81 O6 2.8900 . 1_455 no
H81 O18 2.5200 . . no
H81 C78 2.8500 . . no
H81 H27 2.5000 . 1_455 no
H81 C77 3.0700 . . no
H82 C27 2.9400 . 1_455 no
H82 C28 2.9400 . 1_455 no
H84 O5 2.7200 . . no
H84 H41 2.3800 . . no
H85 C86 3.0400 . . no
H85 H41 2.1900 . . no
H85 H79 2.4300 . . no
H85 O9 2.7500 . . no
H85 C41 2.8800 . . no
H87 H20B 2.3500 . . no
H87 O19 2.7200 . . no
H87 C20 2.8700 . . no
H87 H20C 2.5900 . . no
H87 H89A 2.4300 . . no
H88 H10N 2.3400 . . no
H89A H87 2.4300 . . no
H89B O20 2.4700 . . no
H89B C91 2.8600 . . no
H89C H90C 2.4200 . . no
H90A C91 2.6400 . . no
H90A Br2 3.1600 . 1_454 no
H90A Br1 3.2100 . 1_554 no
H90B O16 2.5400 . . no
H90B N10 2.8400 . . no
H90B Br2 3.0300 . 1_454 no
H90B H10N 2.4600 . . no
H90C H89C 2.4200 . . no
H93A O20 2.8000 . . no
H93A O22 2.5300 . . no
H93B C91 2.9400 . . no
H94A C30 3.0000 . 1_454 no
H94A H30 2.0600 . 1_454 no
H94A H67B 2.6000 . 2_454 no
H94B O15 2.3600 . 2_454 no
H94B H67B 2.5400 . 2_454 no
H95 H11N 2.2400 . . no
H95 H10 2.3400 . . no
H97 O22 2.6900 . . no
H97 C102 2.9000 . . no
H97 C64 3.0900 . 2_454 no
H97 H64B 2.4500 . 2_454 no
H97 O13 2.9200 . 2_454 no
H97 O21 2.6100 . . no

loop_
_geom_hbond_atom_site_label_D
_geom_hbond_atom_site_label_H
_geom_hbond_atom_site_label_A
_geom_hbond_distance_DH
_geom_hbond_distance_HA
_geom_hbond_distance_DA
_geom_hbond_angle_DHA
_geom_hbond_site_symmetry_A
_geom_hbond_publ_flag
N1 H1N O10 0.8800 1.9200 2.796(5) 173.00 2_555 yes
N2 H2N N1 0.8800 2.3400 2.724(6) 107.00 . yes
N2 H2N O11 0.8800 2.4300 3.104(5) 134.00 2_555 yes
N3 H3N O2 0.8800 2.2400 3.111(5) 169.00 . yes
N3 H3N N2 0.8800 2.4100 2.767(5) 105.00 . yes
N4 H4N O4 0.8800 2.1000 2.979(5) 173.00 . yes
N4 H4N N3 0.8800 2.3800 2.750(5) 105.00 . yes
N5 H5N O5 0.8800 2.2600 3.138(5) 176.00 . yes
N5 H5N N4 0.8800 2.4600 2.802(6) 104.00 . yes
N6 H6N O7 0.8800 2.1100 2.989(4) 176.00 . yes
N6 H6N N5 0.8800 2.4400 2.773(6) 103.00 . yes
N7 H7N O22 0.8800 2.1700 3.043(5) 170.00 2_444 yes
N8 H8N N7 0.8800 2.5000 2.813(6) 102.00 . yes
N9 H9N O14 0.8800 2.0800 2.925(5) 160.00 . yes
N9 H9N N8 0.8800 2.4000 2.763(5) 105.00 . yes
N10 H10N O16 0.8800 2.1200 2.994(4) 172.00 . yes
N10 H10N N9 0.8800 2.3900 2.756(6) 106.00 . yes
N11 H11N O17 0.8800 2.2200 3.099(5) 174.00 . yes
N11 H11N N10 0.8800 2.4400 2.794(5) 104.00 . yes
N12 H12N O19 0.8800 2.0600 2.938(5) 172.00 . yes
N12 H12N N11 0.8800 2.3900 2.764(6) 106.00 . yes
C101 H10 O17 0.9500 2.2800 3.170(6) 155.00 . yes
C2 H2 O11 0.9500 2.5800 3.476(5) 158.00 2_555 yes
C105 H105 O19 0.9800 2.4200 3.231(7) 140.00 . yes
C106 H106 O6 0.9800 2.5300 3.369(7) 144.00 1_455 yes
C9 H9A O4 0.9900 2.4900 2.829(6) 100.00 . yes
C9 H9B O2 0.9900 2.5800 3.129(5) 115.00 . yes
C13 H13A O2 0.9800 2.4000 2.999(8) 119.00 . yes
C14 H14B O2 0.9800 2.4900 3.066(10) 118.00 . yes
C20 H20B O5 0.9800 2.4500 3.082(6) 122.00 . yes
C20 H20C O23 0.9800 2.5400 3.270(7) 132.00 . yes
C23 H23A O7 0.9900 2.3700 2.820(5) 107.00 . yes
C25 H25 O2 1.0000 2.6000 3.476(5) 146.00 . yes
C27 H27 O7 0.9500 2.5800 3.022(5) 108.00 . yes
C34 H34 O8 1.0000 2.5800 2.920(6) 100.00 . yes
C35 H35B O4 0.9800 2.4300 3.284(7) 145.00 . yes
C36 H36A O4 0.9800 2.5100 3.340(7) 142.00 . yes
C47 H47 O1 0.9500 2.5700 3.366(6) 141.00 2_545 yes
C51 H51B O7 0.9800 2.5200 3.393(6) 149.00 . yes
C56 H56 O24 0.9500 2.5200 3.328(9) 142.00 2_444 yes
C61 H61 O22 1.0000 2.5500 3.457(6) 150.00 2_444 yes
C63 H63A O16 0.9900 2.4000 2.791(6) 103.00 . yes
C68 H68C O14 0.9800 2.3500 2.930(12) 117.00 . yes
C69 H69C O14 0.9800 2.4800 3.039(11) 116.00 . yes
C77 H77A O19 0.9900 2.4800 2.826(5) 100.00 . yes
C79 H79 O14 1.0000 2.4200 3.204(5) 135.00 . yes
C89 H89B O20 0.9800 2.4700 3.094(7) 122.00 . yes
C90 H90B O16 0.9800 2.5400 3.294(6) 134.00 . yes
C94 H94B O15 0.9900 2.3600 3.278(7) 154.00 2_454 yes

loop_
_geom_torsion_atom_site_label_1
_geom_torsion_atom_site_label_2
_geom_torsion_atom_site_label_3
_geom_torsion_atom_site_label_4
_geom_torsion
_geom_torsion_site_symmetry_1
_geom_torsion_site_symmetry_2
_geom_torsion_site_symmetry_3
_geom_torsion_site_symmetry_4
_geom_torsion_publ_flag
C8 O1 C7 C10 -4.1(5) . . . . no
C7 O1 C8 C9 -21.1(5) . . . . no
C8 O1 C7 C1 120.8(4) . . . . no
C11 O3 C12 C14 -61.3(7) . . . . no
C11 O3 C12 C15 -176.9(5) . . . . no
C11 O3 C12 C13 65.0(8) . . . . no
C12 O3 C11 N1 169.7(5) . . . . no
C12 O3 C11 O2 -11.3(9) . . . . no
C24 O6 C25 C26 166.9(4) . . . . no
C24 O6 C25 C22 42.1(4) . . . . no
C25 O6 C24 C23 -48.0(4) . . . . no
C40 O9 C41 C38 26.7(6) . . . . no
C40 O9 C41 C42 155.0(4) . . . . no
C41 O9 C40 C39 -7.9(6) . . . . no
C54 O12 C53 C49 173.4(5) . . . . no
C54 O12 C53 O11 -8.9(8) . . . . no
C61 O13 C64 C63 -27.9(6) . . . . no
C64 O13 C61 C62 7.0(5) . . . . no
C64 O13 C61 C55 131.8(4) . . . . no
C65 O15 C66 C68 -65.2(8) . . . . no
C66 O15 C65 N7 -167.6(6) . . . . no
C65 O15 C66 C69 60.3(9) . . . . no
C65 O15 C66 C67 177.5(8) . . . . no
C66 O15 C65 O14 12.2(10) . . . . no
C78 O18 C79 C80 104.5(4) . . . . no
C78 O18 C79 C76 -18.6(4) . . . . no
C79 O18 C78 C77 -6.0(4) . . . . no
C95 O21 C94 C93 -9.6(6) . . . . no
C94 O21 C95 C96 153.4(4) . . . . no
C94 O21 C95 C92 24.2(5) . . . . no
C108 O24 C107 C103 176.2(5) . . . . no
C108 O24 C107 O23 -1.6(8) . . . . no
C11 N1 C10 C9 67.9(6) . . . . no
C11 N1 C10 C7 176.7(4) . . . . no
C10 N1 C11 O2 4.5(8) . . . . no
C10 N1 C11 O3 -176.4(4) . . . . no
C11 N1 C10 C16 -59.7(6) . . . . no
C16 N2 C17 C21 -55.7(6) . . . . no
C17 N2 C16 C10 -177.7(4) . . . . no
C16 N2 C17 C18 179.8(4) . . . . no
C17 N2 C16 O4 2.6(7) . . . . no
C22 N3 C21 O5 -4.4(6) . . . . no
C22 N3 C21 C17 175.7(4) . . . . no
C21 N3 C22 C32 -52.9(5) . . . . no
C21 N3 C22 C23 73.2(5) . . . . no
C21 N3 C22 C25 -174.9(4) . . . . no
C32 N4 C33 C34 170.5(5) . . . . no
C33 N4 C32 C22 -175.5(4) . . . . no
C32 N4 C33 C37 -63.5(6) . . . . no
C33 N4 C32 O7 0.7(7) . . . . no
C38 N5 C37 O8 -10.8(8) . . . . no
C37 N5 C38 C48 -52.8(7) . . . . no
C37 N5 C38 C41 -174.4(5) . . . . no
C37 N5 C38 C39 73.4(6) . . . . no
C38 N5 C37 C33 165.3(5) . . . . no
C49 N6 C48 C38 -175.1(4) . . . . no
C48 N6 C49 C53 -51.3(6) . . . . no
C48 N6 C49 C50 -178.8(4) . . . . no
C49 N6 C48 O10 -1.1(7) . . . . no
C62 N7 C65 O14 1.9(9) . . . . no
C65 N7 C62 C61 -174.2(5) . . . . no
C65 N7 C62 C63 75.2(6) . . . . no
C62 N7 C65 O15 -178.4(5) . . . . no
C65 N7 C62 C70 -51.9(6) . . . . no
C71 N8 C70 C62 -174.4(4) . . . . no
C70 N8 C71 C72 171.4(4) . . . . no
C70 N8 C71 C75 -63.1(6) . . . . no
C71 N8 C70 O16 5.5(7) . . . . no
C75 N9 C76 C77 74.9(5) . . . . no
C75 N9 C76 C79 -174.5(4) . . . . no
C75 N9 C76 C86 -52.2(6) . . . . no
C76 N9 C75 C71 174.5(4) . . . . no
C76 N9 C75 O17 -3.6(7) . . . . no
C86 N10 C87 C91 -59.5(5) . . . . no
C86 N10 C87 C88 173.4(4) . . . . no
C87 N10 C86 C76 -174.4(4) . . . . no
C87 N10 C86 O19 3.8(6) . . . . no
C91 N11 C92 C102 -59.8(6) . . . . no
C91 N11 C92 C95 177.4(4) . . . . no
C92 N11 C91 C87 175.0(4) . . . . no
C91 N11 C92 C93 65.7(6) . . . . no
C92 N11 C91 O20 -5.0(7) . . . . no
C103 N12 C102 O22 3.1(7) . . . . no
C102 N12 C103 C104 158.2(5) . . . . no
C102 N12 C103 C107 -74.7(6) . . . . no
C103 N12 C102 C92 -172.3(4) . . . . no
C2 C1 C7 C10 -90.6(5) . . . . no
C2 C1 C7 O1 149.5(4) . . . . no
C2 C1 C6 C5 -1.5(7) . . . . no
C6 C1 C7 O1 -32.5(6) . . . . no
C6 C1 C2 C3 1.2(7) . . . . no
C6 C1 C7 C10 87.4(5) . . . . no
C7 C1 C6 C5 -179.6(5) . . . . no
C7 C1 C2 C3 179.3(5) . . . . no
C1 C2 C3 C4 -1.1(8) . . . . no
C2 C3 C4 Br1 -179.0(4) . . . . no
C2 C3 C4 C5 1.6(9) . . . . no
C3 C4 C5 C6 -1.9(9) . . . . no
Br1 C4 C5 C6 178.6(4) . . . . no
C4 C5 C6 C1 1.9(9) . . . . no
C1 C7 C10 N1 147.1(4) . . . . no
C1 C7 C10 C16 24.1(5) . . . . no
O1 C7 C10 C9 26.4(4) . . . . no
C1 C7 C10 C9 -96.5(4) . . . . no
O1 C7 C10 N1 -90.0(4) . . . . no
O1 C7 C10 C16 147.0(4) . . . . no
O1 C8 C9 C10 37.5(5) . . . . no
C8 C9 C10 N1 76.0(5) . . . . no
C8 C9 C10 C16 -157.4(4) . . . . no
C8 C9 C10 C7 -37.4(4) . . . . no
C9 C10 C16 N2 -157.3(4) . . . . no
C9 C10 C16 O4 22.4(6) . . . . no
C7 C10 C16 N2 90.0(5) . . . . no
N1 C10 C16 O4 149.0(4) . . . . no
C7 C10 C16 O4 -90.3(5) . . . . no
N1 C10 C16 N2 -30.7(5) . . . . no
N2 C17 C18 C20 -165.8(4) . . . . no
C18 C17 C21 O5 -74.8(5) . . . . no
N2 C17 C21 N3 -18.0(5) . . . . no
N2 C17 C21 O5 162.1(4) . . . . no
N2 C17 C18 C19 68.4(5) . . . . no
C18 C17 C21 N3 105.2(5) . . . . no
C21 C17 C18 C20 68.9(5) . . . . no
C21 C17 C18 C19 -57.0(5) . . . . no
C32 C22 C25 O6 99.6(4) . . . . no
C25 C22 C32 N4 95.7(5) . . . . no
C32 C22 C25 C26 -22.0(5) . . . . no
C23 C22 C25 O6 -19.5(4) . . . . no
N3 C22 C25 C26 100.3(4) . . . . no
N3 C22 C32 N4 -25.4(5) . . . . no
C23 C22 C32 O7 32.0(6) . . . . no
N3 C22 C32 O7 158.2(4) . . . . no
C32 C22 C23 C24 -126.5(4) . . . . no
C23 C22 C25 C26 -141.1(4) . . . . no
N3 C22 C25 O6 -138.2(3) . . . . no
C23 C22 C32 N4 -151.6(4) . . . . no
C25 C22 C23 C24 -8.4(4) . . . . no
C25 C22 C32 O7 -80.6(5) . . . . no
N3 C22 C23 C24 108.0(4) . . . . no
C22 C23 C24 O6 33.6(4) . . . . no
O6 C25 C26 C31 140.5(5) . . . . no
C22 C25 C26 C27 77.4(5) . . . . no
C22 C25 C26 C31 -100.9(6) . . . . no
O6 C25 C26 C27 -41.1(6) . . . . no
C27 C26 C31 C30 -2.4(11) . . . . no
C25 C26 C27 C28 -178.0(4) . . . . no
C31 C26 C27 C28 0.3(8) . . . . no
C25 C26 C31 C30 176.0(7) . . . . no
C26 C27 C28 C29 2.1(7) . . . . no
C27 C28 C29 Br2 180.0(4) . . . . no
C27 C28 C29 C30 -2.5(10) . . . . no
Br2 C29 C30 C31 178.0(7) . . . . no
C28 C29 C30 C31 0.5(13) . . . . no
C29 C30 C31 C26 2.0(13) . . . . no
C37 C33 C34 C35 -62.8(5) . . . . no
C37 C33 C34 C36 170.9(4) . . . . no
N4 C33 C37 O8 174.0(5) . . . . no
N4 C33 C37 N5 -2.2(7) . . . . no
N4 C33 C34 C36 -60.9(6) . . . . no
N4 C33 C34 C35 65.3(6) . . . . no
C34 C33 C37 O8 -58.3(7) . . . . no
C34 C33 C37 N5 125.5(5) . . . . no
N5 C38 C48 O10 156.3(5) . . . . no
C39 C38 C41 O9 -33.6(5) . . . . no
N5 C38 C41 O9 -154.2(4) . . . . no
C48 C38 C41 O9 83.6(5) . . . . no
N5 C38 C41 C42 84.0(5) . . . . no
C41 C38 C39 C40 28.3(5) . . . . no
N5 C38 C48 N6 -29.7(6) . . . . no
C39 C38 C41 C42 -155.5(4) . . . . no
C48 C38 C39 C40 -87.1(6) . . . . no
C39 C38 C48 N6 -157.0(5) . . . . no
C41 C38 C48 N6 93.3(5) . . . . no
C48 C38 C41 C42 -38.3(6) . . . . no
C41 C38 C48 O10 -80.8(6) . . . . no
C39 C38 C48 O10 28.9(7) . . . . no
N5 C38 C39 C40 147.3(5) . . . . no
C38 C39 C40 O9 -14.5(6) . . . . no
O9 C41 C42 C47 -44.9(7) . . . . no
C38 C41 C42 C47 75.5(6) . . . . no
O9 C41 C42 C43 136.7(5) . . . . no
C38 C41 C42 C43 -103.0(6) . . . . no
C43 C42 C47 C46 5.2(9) . . . . no
C47 C42 C43 C44 -3.0(9) . . . . no
C41 C42 C47 C46 -173.3(6) . . . . no
C41 C42 C43 C44 175.6(6) . . . . no
C42 C43 C44 C45 0.2(10) . . . . no
C43 C44 C45 C46 0.4(10) . . . . no
C43 C44 C45 Br3 -174.8(5) . . . . no
C44 C45 C46 C47 1.8(10) . . . . no
Br3 C45 C46 C47 177.0(5) . . . . no
C45 C46 C47 C42 -4.7(9) . . . . no
N6 C49 C50 C51 57.6(5) . . . . no
N6 C49 C50 C52 -67.3(5) . . . . no
C53 C49 C50 C51 -69.2(5) . . . . no
C53 C49 C50 C52 165.9(4) . . . . no
C50 C49 C53 O12 86.3(5) . . . . no
N6 C49 C53 O11 140.7(5) . . . . no
C50 C49 C53 O11 -91.4(5) . . . . no
N6 C49 C53 O12 -41.5(5) . . . . no
C56 C55 C61 C62 -107.2(6) . . . . no
C56 C55 C61 O13 133.8(5) . . . . no
C56 C55 C60 C59 1.7(9) . . . . no
C60 C55 C61 C62 74.5(6) . . . . no
C61 C55 C60 C59 180.0(6) . . . . no
C60 C55 C61 O13 -44.5(6) . . . . no
C60 C55 C56 C57 -2.8(10) . . . . no
C61 C55 C56 C57 178.9(7) . . . . no
C55 C56 C57 C58 3.6(13) . . . . no
C56 C57 C58 Br4 175.7(6) . . . . no
C56 C57 C58 C59 -3.4(14) . . . . no
Br4 C58 C59 C60 -176.7(6) . . . . no
C57 C58 C59 C60 2.5(13) . . . . no
C58 C59 C60 C55 -1.5(11) . . . . no
C55 C61 C62 C70 15.5(6) . . . . no
O13 C61 C62 N7 -101.0(4) . . . . no
C55 C61 C62 C63 -104.9(4) . . . . no
C55 C61 C62 N7 138.0(4) . . . . no
O13 C61 C62 C70 136.5(4) . . . . no
O13 C61 C62 C63 16.1(4) . . . . no
C61 C62 C63 C64 -31.4(5) . . . . no
C61 C62 C70 N8 83.3(5) . . . . no
C70 C62 C63 C64 -150.6(4) . . . . no
N7 C62 C70 N8 -36.9(6) . . . . no
C63 C62 C70 O16 17.0(6) . . . . no
C61 C62 C70 O16 -96.6(5) . . . . no
N7 C62 C70 O16 143.3(4) . . . . no
C63 C62 C70 N8 -163.2(5) . . . . no
N7 C62 C63 C64 83.0(5) . . . . no
C62 C63 C64 O13 37.3(5) . . . . no
C72 C71 C75 O17 -68.6(5) . . . . no
C75 C71 C72 C74 -67.8(5) . . . . no
N8 C71 C72 C73 -69.8(6) . . . . no
N8 C71 C72 C74 59.2(6) . . . . no
N8 C71 C75 O17 163.0(4) . . . . no
C75 C71 C72 C73 163.3(4) . . . . no
N8 C71 C75 N9 -15.2(6) . . . . no
C72 C71 C75 N9 113.3(5) . . . . no
C79 C76 C86 O19 -86.5(5) . . . . no
C77 C76 C79 C80 -86.8(4) . . . . no
N9 C76 C86 O19 153.4(4) . . . . no
C77 C76 C79 O18 35.7(4) . . . . no
C77 C76 C86 O19 27.3(6) . . . . no
C77 C76 C86 N10 -154.5(4) . . . . no
N9 C76 C79 C80 155.8(4) . . . . no
N9 C76 C79 O18 -81.8(4) . . . . no
C86 C76 C79 O18 156.7(3) . . . . no
C86 C76 C79 C80 34.3(5) . . . . no
N9 C76 C86 N10 -28.4(5) . . . . no
N9 C76 C77 C78 76.5(4) . . . . no
C79 C76 C77 C78 -38.2(4) . . . . no
C86 C76 C77 C78 -158.1(4) . . . . no
C79 C76 C86 N10 91.7(5) . . . . no
C76 C77 C78 O18 28.5(4) . . . . no
C76 C79 C80 C81 91.1(5) . . . . no
O18 C79 C80 C85 154.5(4) . . . . no
O18 C79 C80 C81 -26.8(6) . . . . no
C76 C79 C80 C85 -87.7(5) . . . . no
C81 C80 C85 C84 -0.3(7) . . . . no
C79 C80 C85 C84 178.5(4) . . . . no
C85 C80 C81 C82 0.0(7) . . . . no
C79 C80 C81 C82 -178.8(4) . . . . no
C80 C81 C82 C83 0.3(7) . . . . no
C81 C82 C83 Br5 -179.2(3) . . . . no
C81 C82 C83 C84 -0.2(7) . . . . no
Br5 C83 C84 C85 178.9(4) . . . . no
C82 C83 C84 C85 -0.1(7) . . . . no
C83 C84 C85 C80 0.4(8) . . . . no
N10 C87 C88 C89 -160.9(4) . . . . no
N10 C87 C88 C90 75.0(5) . . . . no
N10 C87 C91 O20 163.9(4) . . . . no
C88 C87 C91 O20 -70.3(5) . . . . no
C91 C87 C88 C89 71.8(5) . . . . no
C88 C87 C91 N11 109.8(5) . . . . no
N10 C87 C91 N11 -16.1(6) . . . . no
C91 C87 C88 C90 -52.2(5) . . . . no
C102 C92 C93 C94 -95.7(5) . . . . no
C95 C92 C93 C94 22.0(5) . . . . no
C102 C92 C95 C96 -32.2(6) . . . . no
C95 C92 C102 O22 -80.3(5) . . . . no
N11 C92 C95 O21 -146.7(4) . . . . no
C102 C92 C95 O21 90.1(5) . . . . no
N11 C92 C93 C94 138.6(4) . . . . no
C93 C92 C102 O22 31.7(6) . . . . no
N11 C92 C102 N12 -26.8(6) . . . . no
C93 C92 C102 N12 -152.7(5) . . . . no
C95 C92 C102 N12 95.3(5) . . . . no
C93 C92 C95 C96 -150.4(4) . . . . no
C93 C92 C95 O21 -28.1(5) . . . . no
N11 C92 C102 O22 157.7(4) . . . . no
N11 C92 C95 C96 91.1(5) . . . . no
C92 C93 C94 O21 -9.2(6) . . . . no
C92 C95 C96 C97 79.2(6) . . . . no
C92 C95 C96 C101 -105.0(5) . . . . no
O21 C95 C96 C97 -42.1(6) . . . . no
O21 C95 C96 C101 133.8(5) . . . . no
C97 C96 C101 C100 0.6(7) . . . . no
C95 C96 C101 C100 -175.4(5) . . . . no
C101 C96 C97 C98 0.0(8) . . . . no
C95 C96 C97 C98 175.9(5) . . . . no
C96 C97 C98 C99 -0.4(9) . . . . no
C97 C98 C99 C100 0.1(8) . . . . no
C97 C98 C99 Br6 -177.5(4) . . . . no
C98 C99 C100 C101 0.5(8) . . . . no
Br6 C99 C100 C101 178.1(4) . . . . no
C99 C100 C101 C96 -0.9(8) . . . . no
